data_4103417
loop_
_publ_author_name
'Beatriz Ballesteros'
'Thomas B. Faust'
'Chin-Fa Lee'
'David A. Leigh'
'Christopher A. Muryn'
'Robin G. Pritchard'
'David Schultz'
'Simon J. Teat'
'Grigore A. Timco'
'Richard E. P. Winpenny'

_publ_section_title
;
 Synthesis, Structure, and Dynamic Properties of Hybrid Organic-Inorganic
 Rotaxanes
;
_journal_name_full 'Journal of the American Chemical Society'
_journal_page_first 15435
_journal_page_last 15444
_journal_paper_doi 10.1021/ja1074773
_journal_volume 132
_journal_year 2010
_chemical_compound_source 'synthesis as described'
_chemical_formula_moiety 'C122 H212 Co1 Cr7 F8 N1 O36'
_chemical_formula_sum 'C122 H212 Co Cr7 F8 N O36'
_chemical_formula_weight 2843.86
_chemical_name_systematic
;
 ?
;
_space_group_IT_number 14
_symmetry_cell_setting monoclinic
_symmetry_Int_Tables_number 14
_symmetry_space_group_name_Hall '-P 2yn'
_symmetry_space_group_name_H-M 'P 1 21/n 1'
_atom_sites_solution_hydrogens geom
_atom_sites_solution_primary direct
_atom_sites_solution_secondary difmap
_audit_conform_dict_location ftp://ftp.iucr.org/pub/cif_core.dic
_audit_conform_dict_name cif_core.dic
_audit_conform_dict_version 2.3
_audit_creation_date 2008-06-01T22:40:51-00:00
_audit_creation_method 'WinGX routine CIF_UPDATE'
_cell_angle_alpha 90
_cell_angle_beta 102.3930(10)
_cell_angle_gamma 90
_cell_formula_units_Z 4
_cell_length_a 16.8901(2)
_cell_length_b 27.5880(4)
_cell_length_c 36.4428(5)
_cell_measurement_reflns_used 19410
_cell_measurement_temperature 150(2)
_cell_measurement_theta_max 22
_cell_measurement_theta_min 2
_cell_measurement_wavelength 0.71073
_cell_volume 16585.4(4)
_computing_cell_refinement 'HKL Scalepack (Otwinowski & Minor 1997)'
_computing_data_collection 'Collect (Nonius BV, 1997-2000)'
_computing_data_reduction 'HKL Denzo and Scalepack (Otwinowski & Minor 1997)'
_computing_molecular_graphics 'Ortep-3 for Windows (Farrugia, 1997)'
_computing_publication_material 'WinGX publication routines (Farrugia, 1999)'
_computing_structure_refinement 'SHELXL-97 (Sheldrick, 1997)'
_computing_structure_solution 'SHELXS-86 (Sheldrick, 1986)'
_diffrn_ambient_temperature 150(2)
_diffrn_detector 'CCD plate'
_diffrn_detector_area_resol_mean 9
_diffrn_measured_fraction_theta_full 0.995
_diffrn_measured_fraction_theta_max 0.995
_diffrn_measurement_device '95mm CCD camera on \k-goniostat'
_diffrn_measurement_device_type KappaCCD
_diffrn_measurement_method 'CCD rotation images, thick slices'
_diffrn_orient_matrix_type 'by Nonius Collect from scalepack cell'
_diffrn_orient_matrix_UB_11 -0.413063E-1
_diffrn_orient_matrix_UB_12 -0.50246E-2
_diffrn_orient_matrix_UB_13 0.156114E-1
_diffrn_orient_matrix_UB_21 0.192227E-1
_diffrn_orient_matrix_UB_22 -0.341045E-1
_diffrn_orient_matrix_UB_23 0.51827E-2
_diffrn_orient_matrix_UB_31 0.399863E-1
_diffrn_orient_matrix_UB_32 0.112047E-1
_diffrn_orient_matrix_UB_33 0.227758E-1
_diffrn_radiation_monochromator graphite
_diffrn_radiation_probe x-ray
_diffrn_radiation_type MoK\a
_diffrn_radiation_wavelength 0.71073
_diffrn_reflns_av_R_equivalents 0.0975
_diffrn_reflns_av_unetI/netI 0.0808
_diffrn_reflns_limit_h_max 17
_diffrn_reflns_limit_h_min 0
_diffrn_reflns_limit_k_max 27
_diffrn_reflns_limit_k_min 0
_diffrn_reflns_limit_l_max 35
_diffrn_reflns_limit_l_min -36
_diffrn_reflns_number 86264
_diffrn_reflns_reduction_process
;
 Scaled and merged with SORTAV
 R.H. Blessing, (1987) Cryst. Rev. 1, 3-58
 R.H. Blessing, (1989) J. Appl. Cryst. 22, 396-397
;
_diffrn_reflns_theta_full 21
_diffrn_reflns_theta_max 21
_diffrn_reflns_theta_min 2.92
_diffrn_source 'Enraf Nonius FR590'
_exptl_absorpt_coefficient_mu 0.608
_exptl_absorpt_correction_T_max 0.8881
_exptl_absorpt_correction_T_min 0.8629
_exptl_absorpt_correction_type multi-scan
_exptl_absorpt_process_details
;
 R.H. Blessing, Acta Cryst. (1995), A51, 33-38
;
_exptl_crystal_colour green
_exptl_crystal_density_diffrn 1.139
_exptl_crystal_density_method 'not measured'
_exptl_crystal_description plate
_exptl_crystal_F_000 6024
_exptl_crystal_size_max 0.25
_exptl_crystal_size_mid 0.25
_exptl_crystal_size_min 0.2
_refine_diff_density_max 0.669
_refine_diff_density_min -0.41
_refine_diff_density_rms 0.091
_refine_ls_extinction_method none
_refine_ls_goodness_of_fit_ref 1.058
_refine_ls_hydrogen_treatment constr
_refine_ls_matrix_type full
_refine_ls_number_parameters 1469
_refine_ls_number_reflns 17704
_refine_ls_number_restraints 4171
_refine_ls_restrained_S_all 1.047
_refine_ls_R_factor_all 0.2002
_refine_ls_R_factor_gt 0.1125
_refine_ls_shift/su_max 0.044
_refine_ls_shift/su_mean 0.002
_refine_ls_structure_factor_coef Fsqd
_refine_ls_weighting_details 'calc w=1/[\s^2^(Fo^2^)+(0.1000P)^2^+110.0000P] where P=(Fo^2^+2Fc^2^)/3'
_refine_ls_weighting_scheme calc
_refine_ls_wR_factor_gt 0.2625
_refine_ls_wR_factor_ref 0.3132
_reflns_number_gt 8509
_reflns_number_total 17704
_reflns_threshold_expression >2sigma(I)
_cod_data_source_file ja1074773_si_002.cif
_cod_data_source_block shelxl
_cod_original_cell_volume 16585.3(4)
_cod_database_code 4103417

loop_
_symmetry_equiv_pos_as_xyz
'x, y, z'
'-x+1/2, y+1/2, -z+1/2'
'-x, -y, -z'
'x-1/2, -y-1/2, z-1/2'

loop_
_atom_site_label
_atom_site_type_symbol
_atom_site_fract_x
_atom_site_fract_y
_atom_site_fract_z
_atom_site_U_iso_or_equiv
_atom_site_adp_type
_atom_site_occupancy
_atom_site_symmetry_multiplicity
_atom_site_calc_flag
_atom_site_refinement_flags
_atom_site_disorder_assembly
_atom_site_disorder_group
C1 C 0.3947(5) 0.1950(3) 0.01323(18) 0.083(3) Uani 1 1 d D . .
C2 C 0.3528(4) 0.1758(2) -0.0258(2) 0.100(3) Uani 1 1 d D . .
C3 C 0.3735(7) 0.1227(3) -0.0292(3) 0.146(5) Uani 1 1 d D . .
H3A H 0.4321 0.1193 -0.0271 0.219 Uiso 1 1 calc R . .
H3B H 0.3446 0.1102 -0.0536 0.219 Uiso 1 1 calc R . .
H3C H 0.3572 0.1043 -0.009 0.219 Uiso 1 1 calc R . .
C4 C 0.3813(6) 0.2059(3) -0.0555(2) 0.136(5) Uani 1 1 d D . .
H4A H 0.4397 0.2013 -0.0532 0.204 Uiso 1 1 calc R . .
H4B H 0.3701 0.2403 -0.0519 0.204 Uiso 1 1 calc R . .
H4C H 0.3524 0.1956 -0.0805 0.204 Uiso 1 1 calc R . .
C5 C 0.2620(4) 0.1817(4) -0.0294(3) 0.144(5) Uani 1 1 d D . .
H5A H 0.2445 0.1619 -0.0103 0.215 Uiso 1 1 calc R . .
H5B H 0.2335 0.1711 -0.0545 0.215 Uiso 1 1 calc R . .
H5C H 0.2494 0.2158 -0.0259 0.215 Uiso 1 1 calc R . .
C6 C 0.5860(4) 0.2453(3) 0.0649(2) 0.083(3) Uani 1 1 d D . .
C7 C 0.6720(4) 0.2511(3) 0.0572(2) 0.113(4) Uani 1 1 d D . .
C8 C 0.7336(5) 0.2250(4) 0.0872(3) 0.175(6) Uani 1 1 d D . .
H8A H 0.7191 0.1906 0.0875 0.263 Uiso 1 1 calc R . .
H8B H 0.7338 0.2394 0.1118 0.263 Uiso 1 1 calc R . .
H8C H 0.7876 0.2281 0.0816 0.263 Uiso 1 1 calc R . .
C9 C 0.6917(6) 0.3041(3) 0.0552(4) 0.179(6) Uani 1 1 d D . .
H9A H 0.6511 0.3196 0.0354 0.268 Uiso 1 1 calc R . .
H9B H 0.7455 0.3077 0.0495 0.268 Uiso 1 1 calc R . .
H9C H 0.6913 0.3195 0.0794 0.268 Uiso 1 1 calc R . .
C10 C 0.6700(6) 0.2260(5) 0.0199(2) 0.197(7) Uani 1 1 d D . .
H10A H 0.6584 0.1914 0.0221 0.296 Uiso 1 1 calc R . .
H10B H 0.7227 0.2297 0.013 0.296 Uiso 1 1 calc R . .
H10C H 0.6277 0.2406 0.0004 0.296 Uiso 1 1 calc R . .
C11 C 0.3783(4) 0.1108(3) 0.1277(2) 0.094(3) Uiso 1 1 d D A .
C12 C 0.2953(5) 0.0845(3) 0.1212(2) 0.121(4) Uiso 1 1 d D . .
C13 C 0.3063(11) 0.0359(4) 0.1033(5) 0.159(9) Uiso 0.535(9) 1 d PD A 1
H13A H 0.3226 0.0412 0.0794 0.238 Uiso 0.535(9) 1 calc PR A 1
H13B H 0.2551 0.0179 0.0988 0.238 Uiso 0.535(9) 1 calc PR A 1
H13C H 0.3483 0.0172 0.1202 0.238 Uiso 0.535(9) 1 calc PR A 1
C14 C 0.2329(8) 0.1136(5) 0.0935(4) 0.143(8) Uiso 0.535(9) 1 d PD A 1
H14A H 0.251 0.1171 0.0699 0.214 Uiso 0.535(9) 1 calc PR A 1
H14B H 0.2269 0.1458 0.104 0.214 Uiso 0.535(9) 1 calc PR A 1
H14C H 0.1807 0.0967 0.0889 0.214 Uiso 0.535(9) 1 calc PR A 1
C15 C 0.2700(9) 0.0794(8) 0.1582(3) 0.185(11) Uiso 0.535(9) 1 d PD A 1
H15A H 0.2633 0.1116 0.1684 0.278 Uiso 0.535(9) 1 calc PR A 1
H15B H 0.3116 0.0614 0.1758 0.278 Uiso 0.535(9) 1 calc PR A 1
H15C H 0.2185 0.0618 0.1543 0.278 Uiso 0.535(9) 1 calc PR A 1
C16 C 0.5736(5) 0.0821(3) 0.1060(3) 0.121(4) Uani 1 1 d D . .
C17 C 0.6195(5) 0.0442(3) 0.0873(2) 0.161(5) Uani 1 1 d D . .
C18 C 0.6567(9) 0.0070(4) 0.1158(3) 0.315(8) Uani 1 1 d D . .
H18A H 0.6933 0.023 0.1368 0.472 Uiso 1 1 calc R . .
H18B H 0.6873 -0.0164 0.1042 0.472 Uiso 1 1 calc R . .
H18C H 0.6138 -0.0098 0.1251 0.472 Uiso 1 1 calc R . .
C19 C 0.5614(8) 0.0198(4) 0.0554(4) 0.302(11) Uani 1 1 d D . .
H19A H 0.5369 0.0442 0.0368 0.454 Uiso 1 1 calc R . .
H19B H 0.5188 0.0033 0.0651 0.454 Uiso 1 1 calc R . .
H19C H 0.5909 -0.004 0.0434 0.454 Uiso 1 1 calc R . .
C20 C 0.6842(6) 0.0719(5) 0.0732(4) 0.347(10) Uani 1 1 d D . .
H20A H 0.6586 0.0956 0.0544 0.521 Uiso 1 1 calc R . .
H20B H 0.7168 0.0493 0.0619 0.521 Uiso 1 1 calc R . .
H20C H 0.7192 0.0888 0.0943 0.521 Uiso 1 1 calc R . .
C21 C 0.6898(4) 0.1556(4) 0.2270(3) 0.115(4) Uiso 1 1 d D . .
C22 C 0.7808(6) 0.1674(3) 0.2438(2) 0.090(5) Uiso 0.5 1 d PD B 1
C23 C 0.7966(10) 0.2140(4) 0.2662(4) 0.106(6) Uiso 0.5 1 d PD B 1
H23A H 0.7752 0.2415 0.25 0.159 Uiso 0.5 1 calc PR B 1
H23B H 0.8551 0.2181 0.2755 0.159 Uiso 0.5 1 calc PR B 1
H23C H 0.7696 0.2125 0.2874 0.159 Uiso 0.5 1 calc PR B 1
C24 C 0.8196(7) 0.1711(6) 0.2098(3) 0.100(6) Uiso 0.5 1 d PD B 1
H24A H 0.7975 0.1992 0.1946 0.15 Uiso 0.5 1 calc PR B 1
H24B H 0.808 0.1416 0.1947 0.15 Uiso 0.5 1 calc PR B 1
H24C H 0.8784 0.1748 0.2184 0.15 Uiso 0.5 1 calc PR B 1
C25 C 0.8148(9) 0.1246(4) 0.2681(4) 0.105(6) Uiso 0.5 1 d PD B 1
H25A H 0.8055 0.0948 0.2532 0.157 Uiso 0.5 1 calc PR B 1
H25B H 0.7878 0.1222 0.2893 0.157 Uiso 0.5 1 calc PR B 1
H25C H 0.8732 0.1292 0.2776 0.157 Uiso 0.5 1 calc PR B 1
C26 C 0.5570(5) 0.0625(3) 0.2433(3) 0.102(3) Uiso 1 1 d D B .
C27 C 0.5657(4) 0.0099(3) 0.2601(2) 0.116(3) Uiso 1 1 d D . .
C28 C 0.6063(9) 0.0154(6) 0.3017(2) 0.093(6) Uiso 0.5 1 d PD C 1
H28A H 0.661 0.0286 0.304 0.14 Uiso 0.5 1 calc PR C 1
H28B H 0.6097 -0.0164 0.314 0.14 Uiso 0.5 1 calc PR C 1
H28C H 0.5742 0.0374 0.3138 0.14 Uiso 0.5 1 calc PR C 1
C29 C 0.4811(6) -0.0086(6) 0.2556(5) 0.122(7) Uiso 0.5 1 d PD C 1
H29A H 0.4511 0.0123 0.2696 0.183 Uiso 0.5 1 calc PR C 1
H29B H 0.4824 -0.0418 0.2653 0.183 Uiso 0.5 1 calc PR C 1
H29C H 0.4544 -0.0083 0.2289 0.183 Uiso 0.5 1 calc PR C 1
C30 C 0.6205(7) -0.0187(5) 0.2406(4) 0.108(6) Uiso 0.5 1 d PD C 1
H30A H 0.6743 -0.0037 0.2455 0.162 Uiso 0.5 1 calc PR C 1
H30B H 0.5978 -0.0191 0.2135 0.162 Uiso 0.5 1 calc PR C 1
H30C H 0.6251 -0.052 0.2502 0.162 Uiso 0.5 1 calc PR C 1
C31 C 0.6072(5) 0.1874(4) 0.3437(2) 0.111(4) Uani 1 1 d D . .
C32 C 0.6530(4) 0.1640(3) 0.3812(2) 0.128(4) Uani 1 1 d D . .
C33 C 0.5939(6) 0.1321(4) 0.3956(3) 0.216(7) Uani 1 1 d D . .
H33A H 0.5734 0.107 0.377 0.324 Uiso 1 1 calc R . .
H33B H 0.5485 0.1519 0.3999 0.324 Uiso 1 1 calc R . .
H33C H 0.6212 0.1169 0.4192 0.324 Uiso 1 1 calc R . .
C34 C 0.7216(6) 0.1323(5) 0.3745(3) 0.285(11) Uani 1 1 d D . .
H34A H 0.7 0.1072 0.356 0.427 Uiso 1 1 calc R . .
H34B H 0.7484 0.1169 0.3982 0.427 Uiso 1 1 calc R . .
H34C H 0.7609 0.1522 0.365 0.427 Uiso 1 1 calc R . .
C35 C 0.6850(10) 0.2038(4) 0.4086(3) 0.354(11) Uani 1 1 d D . .
H35A H 0.6399 0.2243 0.4123 0.532 Uiso 1 1 calc R . .
H35B H 0.7241 0.2234 0.3988 0.532 Uiso 1 1 calc R . .
H35C H 0.7117 0.1895 0.4328 0.532 Uiso 1 1 calc R . .
C36 C 0.4083(5) 0.1866(3) 0.2872(3) 0.109(3) Uiso 1 1 d D . .
C37 C 0.3305(6) 0.1605(3) 0.2948(3) 0.098(6) Uiso 0.5 1 d PD D 1
C38 C 0.2554(7) 0.1888(5) 0.2753(5) 0.127(8) Uiso 0.5 1 d PD D 1
H38A H 0.2601 0.2226 0.2839 0.19 Uiso 0.5 1 calc PR D 1
H38B H 0.2069 0.1742 0.2813 0.19 Uiso 0.5 1 calc PR D 1
H38C H 0.251 0.1879 0.248 0.19 Uiso 0.5 1 calc PR D 1
C39 C 0.3355(10) 0.1653(6) 0.3374(3) 0.105(6) Uiso 0.5 1 d PD D 1
H39A H 0.3368 0.1996 0.3443 0.158 Uiso 0.5 1 calc PR D 1
H39B H 0.3849 0.1494 0.3512 0.158 Uiso 0.5 1 calc PR D 1
H39C H 0.2881 0.1498 0.3439 0.158 Uiso 0.5 1 calc PR D 1
C40 C 0.3253(12) 0.1088(4) 0.2825(5) 0.168(10) Uiso 0.5 1 d PD D 1
H40A H 0.3735 0.0913 0.2957 0.252 Uiso 0.5 1 calc PR D 1
H40B H 0.3223 0.1072 0.2553 0.252 Uiso 0.5 1 calc PR D 1
H40C H 0.2767 0.0939 0.2882 0.252 Uiso 0.5 1 calc PR D 1
C41 C 0.6409(4) 0.3494(4) 0.3028(2) 0.098(3) Uani 1 1 d D . .
C42 C 0.7305(5) 0.3636(3) 0.3188(2) 0.115(4) Uani 1 1 d D . .
C43 C 0.7852(5) 0.3199(3) 0.3206(4) 0.170(6) Uani 1 1 d D . .
H43A H 0.7683 0.2949 0.3364 0.254 Uiso 1 1 calc R . .
H43B H 0.8413 0.3294 0.3313 0.254 Uiso 1 1 calc R . .
H43C H 0.7815 0.3071 0.2952 0.254 Uiso 1 1 calc R . .
C44 C 0.7333(6) 0.3811(4) 0.3588(2) 0.157(5) Uani 1 1 d D . .
H44A H 0.7173 0.3547 0.3736 0.235 Uiso 1 1 calc R . .
H44B H 0.696 0.4084 0.3581 0.235 Uiso 1 1 calc R . .
H44C H 0.7886 0.3916 0.3703 0.235 Uiso 1 1 calc R . .
C45 C 0.7563(6) 0.4038(3) 0.2959(3) 0.164(5) Uiso 1 1 d D . .
H45A H 0.7205 0.4318 0.2957 0.246 Uiso 1 1 calc R . .
H45B H 0.7528 0.3925 0.2701 0.246 Uiso 1 1 calc R . .
H45C H 0.8123 0.4132 0.307 0.246 Uiso 1 1 calc R . .
C46 C 0.4718(6) 0.3490(4) 0.3500(2) 0.129(4) Uani 1 1 d D . .
C47 C 0.4444(5) 0.3607(3) 0.3878(2) 0.210(7) Uani 1 1 d D . .
C48 C 0.5110(7) 0.3435(6) 0.4192(3) 0.263(10) Uani 1 1 d D . .
H48A H 0.5195 0.3087 0.4164 0.394 Uiso 1 1 calc R . .
H48B H 0.4959 0.3495 0.4433 0.394 Uiso 1 1 calc R . .
H48C H 0.5611 0.361 0.4185 0.394 Uiso 1 1 calc R . .
C49 C 0.4271(10) 0.4134(3) 0.3883(3) 0.352(10) Uani 1 1 d D . .
H49A H 0.3827 0.4216 0.3671 0.527 Uiso 1 1 calc R . .
H49B H 0.4757 0.4317 0.3863 0.527 Uiso 1 1 calc R . .
H49C H 0.4115 0.4218 0.4119 0.527 Uiso 1 1 calc R . .
C50 C 0.3671(6) 0.3322(5) 0.3874(5) 0.280(10) Uiso 1 1 d D . .
H50A H 0.379 0.2974 0.388 0.421 Uiso 1 1 calc R . .
H50B H 0.3267 0.3399 0.3646 0.421 Uiso 1 1 calc R . .
H50C H 0.3458 0.3408 0.4096 0.421 Uiso 1 1 calc R . .
C51 C 0.2997(4) 0.3935(3) 0.2394(3) 0.102(3) Uani 1 1 d D . .
C52 C 0.2139(4) 0.3877(3) 0.2480(2) 0.130(4) Uani 1 1 d D . .
C53 C 0.2134(6) 0.3406(3) 0.2697(3) 0.165(6) Uani 1 1 d D . .
H53A H 0.2561 0.3415 0.2926 0.248 Uiso 1 1 calc R . .
H53B H 0.2229 0.3133 0.2539 0.248 Uiso 1 1 calc R . .
H53C H 0.1606 0.3366 0.2764 0.248 Uiso 1 1 calc R . .
C54 C 0.2039(6) 0.4300(4) 0.2734(3) 0.180(6) Uani 1 1 d D . .
H54A H 0.2465 0.4287 0.2964 0.27 Uiso 1 1 calc R . .
H54B H 0.1507 0.4281 0.2799 0.27 Uiso 1 1 calc R . .
H54C H 0.2081 0.4606 0.2602 0.27 Uiso 1 1 calc R . .
C55 C 0.1474(5) 0.3889(4) 0.2129(2) 0.144(5) Uani 1 1 d D . .
H55A H 0.1483 0.4202 0.2002 0.216 Uiso 1 1 calc R . .
H55B H 0.0947 0.3846 0.2197 0.216 Uiso 1 1 calc R . .
H55C H 0.1559 0.3627 0.196 0.216 Uiso 1 1 calc R . .
C56 C 0.4460(5) 0.4906(3) 0.2573(3) 0.113(4) Uani 1 1 d D . .
C57 C 0.4517(5) 0.5434(3) 0.2731(2) 0.133(4) Uani 1 1 d D . .
C58 C 0.3825(6) 0.5485(5) 0.2927(4) 0.311(7) Uani 1 1 d D . .
H58A H 0.3888 0.525 0.3133 0.467 Uiso 1 1 calc R . .
H58B H 0.3312 0.5424 0.2748 0.467 Uiso 1 1 calc R . .
H58C H 0.3821 0.5814 0.3028 0.467 Uiso 1 1 calc R . .
C59 C 0.4436(7) 0.5797(3) 0.2420(3) 0.153(5) Uani 1 1 d D . .
H59A H 0.3909 0.5757 0.2247 0.23 Uiso 1 1 calc R . .
H59B H 0.487 0.5747 0.2283 0.23 Uiso 1 1 calc R . .
H59C H 0.4477 0.6125 0.2525 0.23 Uiso 1 1 calc R . .
C60 C 0.5320(6) 0.5492(5) 0.3004(3) 0.238(9) Uani 1 1 d D . .
H60A H 0.536 0.5254 0.3207 0.357 Uiso 1 1 calc R . .
H60B H 0.536 0.582 0.311 0.357 Uiso 1 1 calc R . .
H60C H 0.5762 0.5439 0.2873 0.357 Uiso 1 1 calc R . .
C61 C 0.5295(4) 0.4544(3) 0.1492(2) 0.085(3) Uani 1 1 d D . .
C62 C 0.6092(4) 0.4821(3) 0.15218(18) 0.104(3) Uani 1 1 d D . .
C63 C 0.5879(7) 0.5337(3) 0.1393(4) 0.221(8) Uani 1 1 d D . .
H63A H 0.5522 0.5478 0.1544 0.332 Uiso 1 1 calc R . .
H63B H 0.5602 0.5336 0.1128 0.332 Uiso 1 1 calc R . .
H63C H 0.6376 0.553 0.1425 0.332 Uiso 1 1 calc R . .
C64 C 0.6641(5) 0.4590(4) 0.1300(3) 0.189(6) Uani 1 1 d D . .
H64A H 0.7139 0.4782 0.1328 0.283 Uiso 1 1 calc R . .
H64B H 0.6368 0.4577 0.1034 0.283 Uiso 1 1 calc R . .
H64C H 0.6777 0.4261 0.1393 0.283 Uiso 1 1 calc R . .
C65 C 0.6519(7) 0.4839(5) 0.1931(2) 0.207(7) Uani 1 1 d D . .
H65A H 0.6161 0.4987 0.2078 0.31 Uiso 1 1 calc R . .
H65B H 0.7015 0.5033 0.1958 0.31 Uiso 1 1 calc R . .
H65C H 0.6659 0.4509 0.2022 0.31 Uiso 1 1 calc R . .
C66 C 0.3184(5) 0.4790(3) 0.1160(3) 0.107(3) Uiso 1 1 d D B .
C67 C 0.2624(5) 0.5213(3) 0.0981(2) 0.131(4) Uiso 1 1 d D . .
C68 C 0.1834(6) 0.5190(6) 0.1122(4) 0.121(7) Uiso 0.5 1 d PD E 1
H68A H 0.1956 0.5205 0.1397 0.181 Uiso 0.5 1 calc PR E 1
H68B H 0.1552 0.4886 0.1039 0.181 Uiso 0.5 1 calc PR E 1
H68C H 0.1488 0.5464 0.1019 0.181 Uiso 0.5 1 calc PR E 1
C69 C 0.2466(10) 0.5194(6) 0.0561(2) 0.110(7) Uiso 0.5 1 d PD E 1
H69A H 0.2182 0.4892 0.0472 0.165 Uiso 0.5 1 calc PR E 1
H69B H 0.2982 0.5206 0.0479 0.165 Uiso 0.5 1 calc PR E 1
H69C H 0.213 0.5471 0.0456 0.165 Uiso 0.5 1 calc PR E 1
C70 C 0.3048(9) 0.5679(4) 0.1130(4) 0.110(6) Uiso 0.5 1 d PD E 1
H70A H 0.3138 0.5684 0.1405 0.164 Uiso 0.5 1 calc PR E 1
H70B H 0.271 0.5957 0.1027 0.164 Uiso 0.5 1 calc PR E 1
H70C H 0.3571 0.57 0.1055 0.164 Uiso 0.5 1 calc PR E 1
C71 C 0.2712(4) 0.3293(3) 0.0654(2) 0.089(3) Uani 1 1 d D . .
C72 C 0.1782(4) 0.3263(3) 0.0570(2) 0.113(4) Uani 1 1 d D . .
C73 C 0.1509(5) 0.2744(3) 0.0531(4) 0.169(6) Uani 1 1 d D . .
H73A H 0.1757 0.2565 0.0759 0.253 Uiso 1 1 calc R . .
H73B H 0.1674 0.2597 0.0314 0.253 Uiso 1 1 calc R . .
H73C H 0.0917 0.273 0.0495 0.253 Uiso 1 1 calc R . .
C74 C 0.1504(6) 0.3495(4) 0.0903(3) 0.173(6) Uani 1 1 d D . .
H74A H 0.1708 0.3304 0.1131 0.259 Uiso 1 1 calc R . .
H74B H 0.0911 0.3504 0.0852 0.259 Uiso 1 1 calc R . .
H74C H 0.1716 0.3827 0.094 0.259 Uiso 1 1 calc R . .
C75 C 0.1444(6) 0.3572(4) 0.0230(3) 0.221(8) Uani 1 1 d D . .
H75A H 0.1639 0.3906 0.0276 0.331 Uiso 1 1 calc R . .
H75B H 0.085 0.3568 0.0182 0.331 Uiso 1 1 calc R . .
H75C H 0.1623 0.3442 0.0011 0.331 Uiso 1 1 calc R . .
C76 C 0.4270(5) 0.3793(3) 0.02151(18) 0.084(3) Uani 1 1 d D . .
C77 C 0.4334(4) 0.4061(3) -0.01505(18) 0.104(3) Uani 1 1 d D . .
C78 C 0.5175(5) 0.4272(5) -0.0102(3) 0.195(6) Uani 1 1 d D . .
H78A H 0.5575 0.401 -0.0058 0.293 Uiso 1 1 calc R . .
H78B H 0.5277 0.4492 0.0114 0.293 Uiso 1 1 calc R . .
H78C H 0.5218 0.4451 -0.0329 0.293 Uiso 1 1 calc R . .
C79 C 0.4199(8) 0.3699(3) -0.0470(2) 0.178(6) Uani 1 1 d D . .
H79A H 0.4624 0.3451 -0.0419 0.266 Uiso 1 1 calc R . .
H79B H 0.4219 0.3867 -0.0705 0.266 Uiso 1 1 calc R . .
H79C H 0.3668 0.3546 -0.0492 0.266 Uiso 1 1 calc R . .
C80 C 0.3706(6) 0.4452(4) -0.0221(3) 0.196(6) Uani 1 1 d D . .
H80A H 0.3165 0.4306 -0.0261 0.294 Uiso 1 1 calc R . .
H80B H 0.3755 0.4636 -0.0445 0.294 Uiso 1 1 calc R . .
H80C H 0.3786 0.467 -0.0004 0.294 Uiso 1 1 calc R . .
C81 C -0.0432(6) 0.2494(4) 0.0967(3) 0.111(4) Uani 1 1 d . . .
C82 C -0.0668(5) 0.2919(4) 0.0748(3) 0.100(3) Uani 1 1 d . . .
C83 C -0.0701(5) 0.3376(4) 0.0901(3) 0.118(4) Uani 1 1 d . . .
H83 H -0.058 0.3437 0.1164 0.141 Uiso 1 1 calc R . .
C84 C -0.0927(6) 0.3738(4) 0.0633(3) 0.122(4) Uani 1 1 d . . .
C85 C -0.1096(7) 0.3641(5) 0.0250(3) 0.147(5) Uani 1 1 d . . .
H85 H -0.126 0.39 0.0079 0.176 Uiso 1 1 calc R . .
C86 C -0.1033(6) 0.3183(5) 0.0112(3) 0.124(4) Uani 1 1 d . F .
C87 C -0.0834(5) 0.2812(5) 0.0354(3) 0.128(4) Uani 1 1 d . . .
H87 H -0.0805 0.249 0.0267 0.154 Uiso 1 1 calc R . .
C88 C -0.1175(4) 0.3115(2) -0.0326(3) 0.154(5) Uiso 1 1 d D . .
C89 C -0.0754(8) 0.3537(4) -0.0476(5) 0.115(7) Uiso 0.5 1 d PD F 1
H89A H -0.0968 0.3844 -0.0403 0.173 Uiso 0.5 1 calc PR F 1
H89B H -0.0854 0.3517 -0.0751 0.173 Uiso 0.5 1 calc PR F 1
H89C H -0.017 0.352 -0.0371 0.173 Uiso 0.5 1 calc PR F 1
C90 C -0.0955(12) 0.2620(4) -0.0432(8) 0.255(12) Uiso 0.5 1 d PD F 1
H90A H -0.0369 0.2572 -0.0349 0.383 Uiso 0.5 1 calc PR F 1
H90B H -0.111 0.2583 -0.0706 0.383 Uiso 0.5 1 calc PR F 1
H90C H -0.1242 0.2378 -0.0313 0.383 Uiso 0.5 1 calc PR F 1
C91 C -0.2083(6) 0.3211(6) -0.0458(5) 0.119(7) Uiso 0.5 1 d PD F 1
H91A H -0.2209 0.3538 -0.0383 0.179 Uiso 0.5 1 calc PR F 1
H91B H -0.2388 0.2973 -0.0345 0.179 Uiso 0.5 1 calc PR F 1
H91C H -0.2234 0.3183 -0.0733 0.179 Uiso 0.5 1 calc PR F 1
C92 C -0.1053(5) 0.4270(4) 0.0753(2) 0.161(5) Uiso 1 1 d D . .
C93 C -0.0535(7) 0.4625(5) 0.0584(4) 0.269(9) Uiso 1 1 d D . .
H93A H -0.0683 0.4605 0.0309 0.403 Uiso 1 1 calc R . .
H93B H 0.0039 0.4542 0.067 0.403 Uiso 1 1 calc R . .
H93C H -0.0628 0.4955 0.0664 0.403 Uiso 1 1 calc R . .
C94 C -0.0868(9) 0.4290(6) 0.1174(3) 0.249(8) Uiso 1 1 d D . .
H94A H -0.1223 0.4063 0.127 0.374 Uiso 1 1 calc R . .
H94B H -0.0961 0.4619 0.1256 0.374 Uiso 1 1 calc R . .
H94C H -0.0301 0.4199 0.1271 0.374 Uiso 1 1 calc R . .
C95 C -0.1931(6) 0.4436(6) 0.0600(4) 0.257(9) Uiso 1 1 d D . .
H95A H -0.2048 0.4432 0.0325 0.386 Uiso 1 1 calc R . .
H95B H -0.2002 0.4766 0.0688 0.386 Uiso 1 1 calc R . .
H95C H -0.2304 0.4217 0.069 0.386 Uiso 1 1 calc R . .
C96 C 0.0182(6) 0.2200(4) 0.1627(3) 0.121(4) Uani 1 1 d . . .
H96A H 0.0142 0.2304 0.1883 0.145 Uiso 1 1 calc R . .
H96B H -0.0149 0.1903 0.1563 0.145 Uiso 1 1 calc R . .
C97 C 0.1045(7) 0.2094(5) 0.1619(4) 0.167(5) Uani 1 1 d . . .
H97A H 0.1069 0.2012 0.1357 0.201 Uiso 1 1 calc R . .
H97B H 0.1212 0.1802 0.1774 0.201 Uiso 1 1 calc R . .
C98 C 0.1656(6) 0.2483(4) 0.1751(4) 0.134(5) Uani 1 1 d . . .
H98A H 0.1471 0.278 0.1606 0.161 Uiso 1 1 calc R . .
H98B H 0.1651 0.2553 0.2017 0.161 Uiso 1 1 calc R . .
C99 C 0.2512(5) 0.2392(4) 0.1726(3) 0.109(4) Uani 1 1 d . . .
H99A H 0.2682 0.2092 0.1871 0.131 Uiso 1 1 calc R . .
H99B H 0.2501 0.2315 0.146 0.131 Uiso 1 1 calc R . .
C100 C 0.3136(6) 0.2725(4) 0.1837(3) 0.138(4) Uani 1 1 d . . .
H10D H 0.3187 0.2784 0.2109 0.166 Uiso 1 1 calc R . .
H10E H 0.2961 0.3034 0.1707 0.166 Uiso 1 1 calc R . .
C101 C 0.3927(5) 0.2618(3) 0.1780(3) 0.091(3) Uani 1 1 d . . .
H10F H 0.4089 0.2304 0.1905 0.109 Uiso 1 1 calc R . .
H10G H 0.3869 0.2562 0.1507 0.109 Uiso 1 1 calc R . .
C102 C 0.5391(5) 0.2823(3) 0.1808(2) 0.092(3) Uani 1 1 d . . .
H10H H 0.5552 0.2497 0.1909 0.11 Uiso 1 1 calc R . .
H10I H 0.5319 0.2802 0.1531 0.11 Uiso 1 1 calc R . .
C103 C 0.6078(6) 0.3150(4) 0.1945(3) 0.134(5) Uani 1 1 d . . .
H10J H 0.5904 0.3486 0.1873 0.161 Uiso 1 1 calc R . .
H10K H 0.6214 0.3135 0.2223 0.161 Uiso 1 1 calc R . .
C104 C 0.6811(5) 0.3047(4) 0.1807(3) 0.103(3) Uani 1 1 d . . .
H10L H 0.669 0.3116 0.1534 0.124 Uiso 1 1 calc R . .
H10M H 0.6918 0.2695 0.1837 0.124 Uiso 1 1 calc R . .
C105 C 0.7566(7) 0.3302(5) 0.1976(3) 0.151(5) Uani 1 1 d . . .
H10N H 0.7684 0.3238 0.2249 0.181 Uiso 1 1 calc R . .
H10O H 0.7463 0.3654 0.1941 0.181 Uiso 1 1 calc R . .
C106 C 0.8325(5) 0.3184(4) 0.1833(2) 0.109(4) Uani 1 1 d . . .
H10P H 0.8196 0.3227 0.1557 0.131 Uiso 1 1 calc R . .
H10Q H 0.8448 0.2836 0.1883 0.131 Uiso 1 1 calc R . .
C107 C 0.9104(7) 0.3472(5) 0.1991(3) 0.141(5) Uani 1 1 d . . .
H10R H 0.9012 0.3807 0.1895 0.169 Uiso 1 1 calc R . .
H10S H 0.9537 0.3333 0.1879 0.169 Uiso 1 1 calc R . .
C108 C 0.9633(8) 0.3137(5) 0.2522(3) 0.150(5) Uani 1 1 d . . .
C109 C 1.0003(6) 0.3093(4) 0.2969(3) 0.109(4) Uani 1 1 d . . .
C110 C 1.0079(6) 0.2654(5) 0.3109(3) 0.127(4) Uani 1 1 d . H .
H110 H 0.9937 0.2391 0.2938 0.152 Uiso 1 1 calc R . .
C111 C 1.0352(6) 0.2541(5) 0.3488(3) 0.135(5) Uani 1 1 d D . .
C112 C 1.0573(6) 0.2933(6) 0.3709(3) 0.167(6) Uani 1 1 d . H .
H112 H 1.0757 0.2885 0.3972 0.201 Uiso 1 1 calc R . .
C113 C 1.0541(8) 0.3401(6) 0.3568(4) 0.196(6) Uani 1 1 d . . .
C114 C 1.0205(7) 0.3480(5) 0.3179(3) 0.148(4) Uani 1 1 d . H .
H114 H 1.0131 0.3797 0.3076 0.177 Uiso 1 1 calc R . .
C115 C 1.0672(5) 0.3901(4) 0.3787(3) 0.203(6) Uiso 1 1 d D G .
C116 C 1.1585(6) 0.3879(9) 0.3901(6) 0.171(11) Uiso 0.5 1 d PD G 1
H11A H 1.1746 0.3598 0.4064 0.256 Uiso 0.5 1 calc PR G 1
H11B H 1.1789 0.4176 0.4036 0.256 Uiso 0.5 1 calc PR G 1
H11C H 1.1812 0.3849 0.3676 0.256 Uiso 0.5 1 calc PR G 1
C117 C 1.0337(9) 0.3852(8) 0.4143(4) 0.164(10) Uiso 0.5 1 d PD G 1
H11D H 0.975 0.3908 0.4082 0.245 Uiso 0.5 1 calc PR G 1
H11E H 1.0598 0.4091 0.4329 0.245 Uiso 0.5 1 calc PR G 1
H11F H 1.0447 0.3525 0.4247 0.245 Uiso 0.5 1 calc PR G 1
C118 C 1.0355(12) 0.4355(5) 0.3571(5) 0.191(9) Uiso 0.5 1 d PD G 1
H11G H 0.9761 0.4352 0.3515 0.287 Uiso 0.5 1 calc PR G 1
H11H H 1.0547 0.4366 0.3336 0.287 Uiso 0.5 1 calc PR G 1
H11I H 1.0553 0.4641 0.3723 0.287 Uiso 0.5 1 calc PR G 1
C119 C 1.0638(6) 0.2075(4) 0.3734(3) 0.113(11) Uiso 0.312(9) 1 d PD H 1
C120 C 0.9897(8) 0.1759(8) 0.3621(7) 0.130(13) Uiso 0.312(9) 1 d PD H 1
H12A H 0.9445 0.1903 0.3712 0.194 Uiso 0.312(9) 1 calc PR H 1
H12B H 1.0013 0.1436 0.3731 0.194 Uiso 0.312(9) 1 calc PR H 1
H12C H 0.9752 0.1731 0.3346 0.194 Uiso 0.312(9) 1 calc PR H 1
C121 C 1.0827(13) 0.2172(9) 0.4151(3) 0.091(9) Uiso 0.312(9) 1 d PD H 1
H12D H 1.034 0.2292 0.4226 0.136 Uiso 0.312(9) 1 calc PR H 1
H12E H 1.1258 0.2415 0.4211 0.136 Uiso 0.312(9) 1 calc PR H 1
H12F H 1.1007 0.1871 0.4286 0.136 Uiso 0.312(9) 1 calc PR H 1
C122 C 1.1358(8) 0.1879(9) 0.3602(6) 0.114(11) Uiso 0.312(9) 1 d PD H 1
H12G H 1.1203 0.1805 0.3333 0.171 Uiso 0.312(9) 1 calc PR H 1
H12H H 1.1549 0.1582 0.3741 0.171 Uiso 0.312(9) 1 calc PR H 1
H12I H 1.1793 0.2121 0.3645 0.171 Uiso 0.312(9) 1 calc PR H 1
Cr1 Cr 0.42278(8) 0.28512(5) 0.05875(4) 0.0748(4) Uani 0.88 1 d P . .
Cr2 Cr 0.40867(9) 0.39439(5) 0.09960(4) 0.0819(5) Uani 0.88 1 d P . .
Cr3 Cr 0.39392(8) 0.43194(5) 0.18669(4) 0.0841(5) Uani 0.88 1 d P . .
Cr4 Cr 0.47676(9) 0.38771(6) 0.27350(4) 0.0902(5) Uani 0.88 1 d P . .
Cr5 Cr 0.52097(10) 0.27182(6) 0.30506(4) 0.1049(6) Uani 0.88 1 d P . .
Cr6 Cr 0.55183(11) 0.16586(6) 0.26383(4) 0.1134(6) Uani 0.88 1 d P . .
Cr7 Cr 0.54153(10) 0.12297(6) 0.17631(4) 0.1052(6) Uani 0.88 1 d P . .
Cr8 Cr 0.47947(9) 0.17186(5) 0.08988(4) 0.0901(5) Uani 0.88 1 d P . .
Co1 Co 0.42278(8) 0.28512(5) 0.05875(4) 0.0748(4) Uani 0.13 1 d P . .
Co2 Co 0.40867(9) 0.39439(5) 0.09960(4) 0.0819(5) Uani 0.13 1 d P . .
Co3 Co 0.39392(8) 0.43194(5) 0.18669(4) 0.0841(5) Uani 0.13 1 d P . .
Co4 Co 0.47676(9) 0.38771(6) 0.27350(4) 0.0902(5) Uani 0.13 1 d P . .
Co5 Co 0.52097(10) 0.27182(6) 0.30506(4) 0.1049(6) Uani 0.13 1 d P . .
Co6 Co 0.55183(11) 0.16586(6) 0.26383(4) 0.1134(6) Uani 0.13 1 d P . .
Co7 Co 0.54153(10) 0.12297(6) 0.17631(4) 0.1052(6) Uani 0.13 1 d P . .
Co8 Co 0.47947(9) 0.17186(5) 0.08988(4) 0.0901(5) Uani 0.13 1 d P . .
F1 F 0.4541(2) 0.32954(14) 0.09981(11) 0.0712(13) Uani 1 1 d . B .
F2 F 0.3882(3) 0.37994(15) 0.14884(11) 0.0825(14) Uani 1 1 d . B .
F3 F 0.4721(3) 0.39009(16) 0.22008(12) 0.0850(15) Uani 1 1 d . B .
F4 F 0.4659(3) 0.31622(18) 0.26739(12) 0.0920(16) Uani 1 1 d . B .
F5 F 0.5501(3) 0.23482(15) 0.26451(11) 0.0796(14) Uani 1 1 d . B .
F6 F 0.5036(3) 0.16484(16) 0.21106(12) 0.0824(15) Uani 1 1 d . B .
F7 F 0.5314(3) 0.17610(16) 0.14224(12) 0.0844(15) Uani 1 1 d . B .
F8 F 0.4289(2) 0.23391(13) 0.09416(11) 0.0696(13) Uani 1 1 d . B .
N1 N 0.4587(5) 0.2932(3) 0.1890(2) 0.120(3) Uani 1 1 d . . .
H1A H 0.4665 0.297 0.2146 0.145 Uiso 1 1 calc R . .
H1B H 0.443 0.3229 0.1784 0.145 Uiso 1 1 calc R . .
O1 O 0.4267(4) 0.1657(2) 0.03676(16) 0.113(2) Uani 1 1 d . B .
O2 O 0.3912(4) 0.2404(2) 0.01699(15) 0.094(2) Uani 1 1 d . B .
O3 O 0.5735(3) 0.2032(2) 0.07738(18) 0.108(2) Uani 1 1 d . B .
O4 O 0.5361(3) 0.27803(19) 0.05737(15) 0.0816(18) Uani 1 1 d . B .
O5 O 0.3848(3) 0.1393(2) 0.10125(18) 0.100(2) Uani 1 1 d . A .
O6 O 0.4312(4) 0.1021(2) 0.15674(17) 0.106(2) Uani 1 1 d . A .
O7 O 0.5322(4) 0.1112(2) 0.08528(18) 0.122(3) Uani 1 1 d . B .
O8 O 0.5834(5) 0.0825(3) 0.1413(2) 0.150(3) Uani 1 1 d . B .
O9 O 0.6549(4) 0.1415(3) 0.19649(18) 0.139(3) Uani 1 1 d . B .
O10 O 0.6627(4) 0.1669(3) 0.2523(2) 0.132(3) Uani 1 1 d . B .
O11 O 0.5525(5) 0.0675(2) 0.21039(18) 0.132(3) Uani 1 1 d . B .
O12 O 0.5529(7) 0.0944(3) 0.26443(19) 0.207(5) Uani 1 1 d . B .
O13 O 0.5997(7) 0.1627(3) 0.3164(2) 0.213(5) Uani 1 1 d . B .
O14 O 0.5766(5) 0.2273(3) 0.34419(18) 0.147(3) Uani 1 1 d . B .
O15 O 0.4458(4) 0.1620(3) 0.27421(19) 0.151(3) Uani 1 1 d . B .
O16 O 0.4187(4) 0.2309(3) 0.29981(19) 0.139(3) Uani 1 1 d . B .
O17 O 0.6213(4) 0.3070(2) 0.31176(17) 0.108(2) Uani 1 1 d . B .
O18 O 0.5953(4) 0.3820(2) 0.28381(17) 0.101(2) Uani 1 1 d . B .
O19 O 0.4870(5) 0.3072(3) 0.34481(19) 0.180(4) Uani 1 1 d . B .
O20 O 0.4794(4) 0.3831(3) 0.32827(17) 0.116(2) Uani 1 1 d . B .
O21 O 0.3594(3) 0.3918(3) 0.26636(16) 0.108(2) Uani 1 1 d . B .
O22 O 0.3021(3) 0.4021(2) 0.20449(17) 0.106(2) Uani 1 1 d . B .
O23 O 0.4865(4) 0.4591(3) 0.27703(18) 0.118(3) Uani 1 1 d . B .
O24 O 0.4012(4) 0.4834(2) 0.22503(16) 0.100(2) Uani 1 1 d . B .
O25 O 0.4854(4) 0.4634(2) 0.17038(15) 0.0920(19) Uani 1 1 d . B .
O26 O 0.5163(3) 0.4215(2) 0.12301(16) 0.0915(19) Uani 1 1 d . B .
O27 O 0.3154(4) 0.4712(2) 0.14989(17) 0.110(2) Uani 1 1 d . B .
O28 O 0.3615(4) 0.4594(2) 0.09708(15) 0.101(2) Uani 1 1 d . B .
O29 O 0.2997(3) 0.3710(2) 0.07644(16) 0.091(2) Uani 1 1 d . B .
O30 O 0.3099(3) 0.29217(19) 0.06009(16) 0.0830(18) Uani 1 1 d . B .
O31 O 0.4326(4) 0.4067(2) 0.04994(15) 0.102(2) Uani 1 1 d . B .
O32 O 0.4164(4) 0.33571(19) 0.02190(15) 0.0880(19) Uani 1 1 d . B .
O33 O -0.0137(4) 0.2599(2) 0.13448(18) 0.108(2) Uani 1 1 d . . .
O34 O -0.0403(5) 0.2062(3) 0.0879(2) 0.141(3) Uani 1 1 d . . .
O35 O 0.9462(7) 0.3510(5) 0.2439(3) 0.260(6) Uani 1 1 d . . .
O36 O 0.9815(7) 0.2742(4) 0.2361(3) 0.222(5) Uani 1 1 d . . .
C13B C 0.2314(11) 0.1146(6) 0.1267(5) 0.127(8) Uiso 0.465(9) 1 d PD A 2
H13D H 0.2466 0.1304 0.1513 0.191 Uiso 0.465(9) 1 calc PR A 2
H13E H 0.1826 0.095 0.1256 0.191 Uiso 0.465(9) 1 calc PR A 2
H13F H 0.2207 0.1393 0.1069 0.191 Uiso 0.465(9) 1 calc PR A 2
C14B C 0.2892(13) 0.0559(7) 0.0862(4) 0.126(8) Uiso 0.465(9) 1 d PD A 2
H14D H 0.3398 0.0381 0.0873 0.188 Uiso 0.465(9) 1 calc PR A 2
H14E H 0.2798 0.0779 0.0645 0.188 Uiso 0.465(9) 1 calc PR A 2
H14F H 0.244 0.033 0.0836 0.188 Uiso 0.465(9) 1 calc PR A 2
C15B C 0.3041(12) 0.0407(7) 0.1541(5) 0.120(8) Uiso 0.465(9) 1 d PD A 2
H15D H 0.3486 0.0189 0.1518 0.18 Uiso 0.465(9) 1 calc PR A 2
H15E H 0.2534 0.0222 0.1503 0.18 Uiso 0.465(9) 1 calc PR A 2
H15F H 0.3153 0.0554 0.1791 0.18 Uiso 0.465(9) 1 calc PR A 2
C22B C 0.7850(9) 0.1501(3) 0.2236(3) 0.115(7) Uiso 0.5 1 d PD B 2
C23B C 0.8202(14) 0.1945(5) 0.2452(5) 0.175(11) Uiso 0.5 1 d PD B 2
H23D H 0.8046 0.1951 0.2696 0.262 Uiso 0.5 1 calc PR B 2
H23E H 0.7996 0.2236 0.2309 0.262 Uiso 0.5 1 calc PR B 2
H23F H 0.8795 0.1936 0.2491 0.262 Uiso 0.5 1 calc PR B 2
C24B C 0.8041(12) 0.1473(7) 0.1852(3) 0.148(9) Uiso 0.5 1 d PD B 2
H24D H 0.7789 0.1182 0.1723 0.222 Uiso 0.5 1 calc PR B 2
H24E H 0.8629 0.1457 0.1876 0.222 Uiso 0.5 1 calc PR B 2
H24F H 0.7827 0.1761 0.1707 0.222 Uiso 0.5 1 calc PR B 2
C25B C 0.8103(14) 0.1035(4) 0.2448(5) 0.156(10) Uiso 0.5 1 d PD B 2
H25D H 0.7984 0.1056 0.2699 0.235 Uiso 0.5 1 calc PR B 2
H25E H 0.8686 0.0985 0.2471 0.235 Uiso 0.5 1 calc PR B 2
H25F H 0.7804 0.0763 0.2312 0.235 Uiso 0.5 1 calc PR B 2
C28B C 0.6464(9) -0.0012(9) 0.2692(6) 0.157(10) Uiso 0.5 1 d PD C 2
H28D H 0.6712 0.006 0.2478 0.236 Uiso 0.5 1 calc PR C 2
H28E H 0.6532 -0.0357 0.2755 0.236 Uiso 0.5 1 calc PR C 2
H28F H 0.6729 0.0182 0.2909 0.236 Uiso 0.5 1 calc PR C 2
C29B C 0.5269(13) -0.0269(9) 0.2224(5) 0.186(11) Uiso 0.5 1 d PD C 2
H29D H 0.4684 -0.0214 0.2144 0.279 Uiso 0.5 1 calc PR C 2
H29E H 0.5369 -0.0609 0.2297 0.279 Uiso 0.5 1 calc PR C 2
H29F H 0.5533 -0.0194 0.2016 0.279 Uiso 0.5 1 calc PR C 2
C30B C 0.5062(11) 0.0057(9) 0.2827(5) 0.163(10) Uiso 0.5 1 d PD C 2
H30D H 0.453 0.0152 0.2678 0.244 Uiso 0.5 1 calc PR C 2
H30E H 0.521 0.0271 0.3046 0.244 Uiso 0.5 1 calc PR C 2
H30F H 0.5041 -0.0279 0.2911 0.244 Uiso 0.5 1 calc PR C 2
C37B C 0.3181(8) 0.1855(4) 0.3037(3) 0.124(7) Uiso 0.5 1 d PD D 2
C38B C 0.2618(11) 0.1655(7) 0.2689(4) 0.148(9) Uiso 0.5 1 d PD D 2
H38D H 0.2909 0.1416 0.2569 0.222 Uiso 0.5 1 calc PR D 2
H38E H 0.2431 0.1921 0.2513 0.222 Uiso 0.5 1 calc PR D 2
H38F H 0.2151 0.15 0.276 0.222 Uiso 0.5 1 calc PR D 2
C39B C 0.3442(14) 0.1413(5) 0.3289(5) 0.189(13) Uiso 0.5 1 d PD D 2
H39D H 0.3691 0.1172 0.3151 0.283 Uiso 0.5 1 calc PR D 2
H39E H 0.2967 0.1271 0.3362 0.283 Uiso 0.5 1 calc PR D 2
H39F H 0.3836 0.1513 0.3514 0.283 Uiso 0.5 1 calc PR D 2
C40B C 0.2813(13) 0.2230(6) 0.3247(6) 0.233(15) Uiso 0.5 1 d PD D 2
H40D H 0.3213 0.2333 0.3469 0.349 Uiso 0.5 1 calc PR D 2
H40E H 0.234 0.2092 0.3325 0.349 Uiso 0.5 1 calc PR D 2
H40F H 0.2644 0.251 0.3083 0.349 Uiso 0.5 1 calc PR D 2
C68B C 0.2421(13) 0.5545(8) 0.1197(5) 0.172(10) Uiso 0.5 1 d PD E 2
H68D H 0.2888 0.5623 0.1399 0.257 Uiso 0.5 1 calc PR E 2
H68E H 0.1976 0.5426 0.1306 0.257 Uiso 0.5 1 calc PR E 2
H68F H 0.2246 0.5837 0.1049 0.257 Uiso 0.5 1 calc PR E 2
C69B C 0.2004(10) 0.5017(7) 0.0640(5) 0.131(8) Uiso 0.5 1 d PD E 2
H69D H 0.2254 0.4757 0.052 0.197 Uiso 0.5 1 calc PR E 2
H69E H 0.1835 0.528 0.0459 0.197 Uiso 0.5 1 calc PR E 2
H69F H 0.153 0.489 0.0723 0.197 Uiso 0.5 1 calc PR E 2
C70B C 0.3248(12) 0.5500(10) 0.0720(7) 0.213(14) Uiso 0.5 1 d PD E 2
H70D H 0.3403 0.5268 0.0544 0.319 Uiso 0.5 1 calc PR E 2
H70E H 0.3737 0.5623 0.089 0.319 Uiso 0.5 1 calc PR E 2
H70F H 0.2954 0.5771 0.0579 0.319 Uiso 0.5 1 calc PR E 2
C89B C -0.1339(15) 0.3553(4) -0.0578(6) 0.255(12) Uiso 0.5 1 d PD F 2
H89D H -0.0909 0.3792 -0.0499 0.383 Uiso 0.5 1 calc PR F 2
H89E H -0.1862 0.3695 -0.0562 0.383 Uiso 0.5 1 calc PR F 2
H89F H -0.1353 0.3455 -0.0838 0.383 Uiso 0.5 1 calc PR F 2
C90B C -0.0424(6) 0.2868(6) -0.0428(5) 0.127(8) Uiso 0.5 1 d PD F 2
H90D H -0.0231 0.2606 -0.0248 0.191 Uiso 0.5 1 calc PR F 2
H90E H 0.0008 0.3108 -0.0417 0.191 Uiso 0.5 1 calc PR F 2
H90F H -0.0574 0.2733 -0.0682 0.191 Uiso 0.5 1 calc PR F 2
C91B C -0.1819(8) 0.2723(5) -0.0438(7) 0.192(12) Uiso 0.5 1 d PD F 2
H91D H -0.1687 0.2445 -0.0269 0.288 Uiso 0.5 1 calc PR F 2
H91E H -0.1833 0.262 -0.0697 0.288 Uiso 0.5 1 calc PR F 2
H91F H -0.235 0.2853 -0.0421 0.288 Uiso 0.5 1 calc PR F 2
C316 C 1.1534(9) 0.4103(7) 0.3775(5) 0.130(8) Uiso 0.5 1 d PD G 2
H31A H 1.1917 0.3833 0.3791 0.196 Uiso 0.5 1 calc PR G 2
H31B H 1.1715 0.4323 0.3987 0.196 Uiso 0.5 1 calc PR G 2
H31C H 1.1508 0.4278 0.3539 0.196 Uiso 0.5 1 calc PR G 2
C317 C 1.0208(10) 0.4116(9) 0.3999(7) 0.191(9) Uiso 0.5 1 d PD G 2
H31D H 0.9739 0.391 0.4007 0.287 Uiso 0.5 1 calc PR G 2
H31E H 1.002 0.4431 0.3889 0.287 Uiso 0.5 1 calc PR G 2
H31F H 1.0528 0.4164 0.4254 0.287 Uiso 0.5 1 calc PR G 2
C318 C 1.1269(17) 0.3518(9) 0.4246(8) 0.30(2) Uiso 0.5 1 d PD G 2
H31G H 1.1761 0.3373 0.4191 0.447 Uiso 0.5 1 calc PR G 2
H31H H 1.0915 0.3261 0.4305 0.447 Uiso 0.5 1 calc PR G 2
H31I H 1.1417 0.3737 0.4462 0.447 Uiso 0.5 1 calc PR G 2
C319 C 1.0246(6) 0.1999(4) 0.3633(3) 0.164(7) Uiso 0.688(9) 1 d PD H 2
C320 C 0.9359(6) 0.1922(7) 0.3648(5) 0.170(8) Uiso 0.688(9) 1 d PD H 2
H32A H 0.9221 0.2127 0.3844 0.255 Uiso 0.688(9) 1 calc PR H 2
H32B H 0.9272 0.1581 0.3703 0.255 Uiso 0.688(9) 1 calc PR H 2
H32C H 0.9013 0.2007 0.3404 0.255 Uiso 0.688(9) 1 calc PR H 2
C321 C 1.0752(10) 0.1855(8) 0.4016(3) 0.229(11) Uiso 0.688(9) 1 d PD H 2
H32D H 1.0601 0.2057 0.4211 0.343 Uiso 0.688(9) 1 calc PR H 2
H32E H 1.1328 0.1901 0.4018 0.343 Uiso 0.688(9) 1 calc PR H 2
H32F H 1.0653 0.1513 0.4065 0.343 Uiso 0.688(9) 1 calc PR H 2
C322 C 1.0480(11) 0.1667(8) 0.3341(4) 0.305(16) Uiso 0.688(9) 1 d PD H 2
H32G H 1.1054 0.1713 0.3339 0.457 Uiso 0.688(9) 1 calc PR H 2
H32H H 1.0148 0.1743 0.3093 0.457 Uiso 0.688(9) 1 calc PR H 2
H32I H 1.0387 0.1329 0.3404 0.457 Uiso 0.688(9) 1 calc PR H 2

loop_
_atom_site_aniso_label
_atom_site_aniso_U_11
_atom_site_aniso_U_22
_atom_site_aniso_U_33
_atom_site_aniso_U_23
_atom_site_aniso_U_13
_atom_site_aniso_U_12
C1 0.098(6) 0.078(6) 0.077(5) -0.015(5) 0.028(5) -0.010(5)
C2 0.109(7) 0.087(7) 0.099(7) -0.020(6) 0.011(6) -0.001(6)
C3 0.217(13) 0.090(8) 0.120(9) -0.017(7) 0.014(9) 0.001(8)
C4 0.185(11) 0.141(9) 0.078(7) 0.000(7) 0.021(7) 0.003(9)
C5 0.109(8) 0.160(10) 0.145(10) -0.043(8) -0.010(8) 0.006(8)
C6 0.062(5) 0.110(7) 0.078(5) -0.014(5) 0.018(4) -0.006(5)
C7 0.070(6) 0.144(9) 0.127(8) -0.002(7) 0.028(6) -0.009(6)
C8 0.071(7) 0.222(14) 0.232(14) 0.029(12) 0.030(8) 0.021(8)
C9 0.114(8) 0.176(12) 0.262(15) 0.018(11) 0.078(9) -0.007(9)
C10 0.139(9) 0.32(2) 0.154(10) -0.012(12) 0.087(8) 0.012(11)
C16 0.146(8) 0.084(7) 0.158(8) 0.006(6) 0.090(7) 0.026(6)
C17 0.205(11) 0.131(9) 0.169(10) 0.058(8) 0.091(8) 0.078(8)
C18 0.497(19) 0.264(14) 0.240(14) 0.109(12) 0.204(14) 0.270(13)
C19 0.44(3) 0.164(13) 0.28(2) -0.087(14) 0.02(2) 0.117(16)
C20 0.351(14) 0.224(18) 0.58(2) -0.006(17) 0.356(15) 0.077(14)
C31 0.100(7) 0.159(10) 0.071(6) 0.016(7) 0.010(5) -0.023(7)
C32 0.112(8) 0.176(11) 0.092(7) 0.034(7) 0.016(6) 0.013(8)
C33 0.296(18) 0.204(13) 0.136(10) 0.081(10) 0.019(11) -0.069(13)
C34 0.171(13) 0.56(3) 0.112(10) 0.036(16) 0.005(10) 0.148(17)
C35 0.53(2) 0.144(13) 0.230(14) 0.012(11) -0.278(15) -0.008(16)
C41 0.080(6) 0.150(9) 0.067(5) -0.019(6) 0.022(5) -0.006(6)
C42 0.126(8) 0.116(8) 0.101(7) 0.013(6) 0.015(6) 0.000(7)
C43 0.089(8) 0.185(12) 0.238(14) 0.027(11) 0.042(9) 0.038(8)
C44 0.116(9) 0.241(14) 0.104(8) -0.022(9) 0.006(7) -0.027(9)
C46 0.154(9) 0.177(11) 0.066(6) 0.006(7) 0.045(6) 0.039(8)
C47 0.316(19) 0.188(13) 0.115(10) -0.056(9) 0.020(11) 0.061(13)
C48 0.35(2) 0.36(2) 0.080(9) -0.030(12) 0.045(12) 0.061(19)
C49 0.80(3) 0.195(16) 0.145(8) 0.008(9) 0.285(12) 0.045(19)
C51 0.087(6) 0.111(7) 0.118(7) -0.015(6) 0.047(5) 0.011(6)
C52 0.087(7) 0.177(11) 0.130(8) -0.031(8) 0.033(6) 0.010(7)
C53 0.120(8) 0.241(15) 0.155(10) 0.017(10) 0.074(7) -0.015(9)
C54 0.091(7) 0.280(16) 0.181(11) -0.077(11) 0.055(7) 0.009(9)
C55 0.090(7) 0.206(12) 0.133(9) -0.031(9) 0.015(7) 0.034(8)
C56 0.102(7) 0.122(8) 0.125(7) -0.030(7) 0.048(6) 0.014(6)
C57 0.199(11) 0.096(8) 0.107(7) -0.025(6) 0.041(8) 0.019(8)
C58 0.390(15) 0.209(14) 0.437(16) -0.164(12) 0.315(12) -0.038(13)
C59 0.178(11) 0.111(9) 0.173(11) -0.020(8) 0.045(9) -0.001(8)
C60 0.32(2) 0.175(13) 0.173(13) -0.061(11) -0.049(14) -0.002(14)
C61 0.114(7) 0.056(5) 0.078(6) 0.008(5) 0.007(5) -0.008(5)
C62 0.109(7) 0.132(8) 0.072(6) -0.008(6) 0.024(5) -0.028(7)
C63 0.166(12) 0.170(12) 0.33(2) 0.085(13) 0.071(12) -0.032(10)
C64 0.158(9) 0.201(12) 0.236(12) -0.105(10) 0.104(9) -0.082(9)
C65 0.184(12) 0.315(18) 0.128(10) -0.058(11) 0.049(9) -0.093(12)
C71 0.077(6) 0.092(6) 0.098(6) 0.032(5) 0.022(5) 0.007(5)
C72 0.096(7) 0.112(8) 0.135(8) 0.006(7) 0.033(6) 0.004(6)
C73 0.069(7) 0.135(10) 0.306(17) -0.016(11) 0.049(9) -0.009(7)
C74 0.112(8) 0.163(11) 0.260(15) -0.031(11) 0.075(9) -0.018(8)
C75 0.096(9) 0.234(15) 0.281(17) 0.111(13) -0.073(10) -0.024(10)
C76 0.101(6) 0.101(7) 0.052(5) 0.019(5) 0.024(4) 0.006(5)
C77 0.144(8) 0.103(7) 0.067(6) -0.012(5) 0.023(6) -0.020(6)
C78 0.184(10) 0.266(15) 0.149(10) 0.043(10) 0.066(8) -0.098(11)
C79 0.303(16) 0.142(10) 0.098(8) -0.011(8) 0.066(9) -0.059(11)
C80 0.267(14) 0.196(12) 0.141(9) 0.089(9) 0.077(9) 0.116(11)
C81 0.081(6) 0.157(9) 0.100(7) -0.028(7) 0.027(5) -0.019(7)
C82 0.062(6) 0.129(8) 0.107(7) 0.036(6) 0.013(5) 0.010(6)
C83 0.086(6) 0.110(8) 0.159(9) 0.050(7) 0.033(6) 0.033(6)
C84 0.099(7) 0.107(8) 0.170(10) 0.019(7) 0.052(7) 0.013(6)
C85 0.117(8) 0.218(13) 0.110(8) -0.004(9) 0.038(7) 0.023(9)
C86 0.085(7) 0.194(12) 0.093(7) 0.004(8) 0.020(6) 0.027(8)
C87 0.065(6) 0.191(11) 0.118(8) 0.040(8) -0.005(6) 0.025(7)
C96 0.103(7) 0.118(8) 0.143(9) 0.027(7) 0.028(7) 0.008(7)
C97 0.118(9) 0.164(11) 0.228(13) 0.075(10) 0.054(9) 0.036(8)
C98 0.116(8) 0.089(7) 0.195(11) 0.024(8) 0.028(8) -0.020(7)
C99 0.078(6) 0.129(8) 0.120(7) 0.036(6) 0.021(6) 0.000(6)
C100 0.080(7) 0.161(10) 0.179(10) 0.053(8) 0.042(7) 0.013(7)
C101 0.083(6) 0.084(6) 0.105(7) 0.010(5) 0.020(5) -0.007(5)
C102 0.087(6) 0.108(7) 0.083(6) 0.019(5) 0.022(5) 0.014(6)
C103 0.096(8) 0.164(10) 0.143(9) 0.003(8) 0.025(7) -0.006(8)
C104 0.077(6) 0.133(8) 0.104(7) 0.021(6) 0.028(5) 0.009(6)
C105 0.117(9) 0.216(13) 0.118(9) 0.040(9) 0.022(7) 0.022(9)
C106 0.091(6) 0.172(10) 0.073(5) 0.024(6) 0.037(5) -0.005(7)
C107 0.128(9) 0.165(11) 0.133(9) 0.011(8) 0.036(7) -0.022(8)
C108 0.186(10) 0.156(11) 0.137(8) -0.032(8) 0.096(7) -0.040(9)
C109 0.092(6) 0.126(8) 0.117(7) 0.012(7) 0.039(6) -0.014(6)
C110 0.137(9) 0.154(10) 0.089(7) -0.005(7) 0.026(6) -0.043(8)
C111 0.112(8) 0.174(11) 0.129(9) -0.001(8) 0.049(7) -0.004(8)
C112 0.081(7) 0.317(19) 0.107(8) 0.036(11) 0.027(6) -0.020(10)
C113 0.176(10) 0.296(15) 0.140(9) -0.113(10) 0.086(8) -0.135(10)
C114 0.178(9) 0.144(10) 0.146(9) -0.021(8) 0.090(8) -0.069(8)
Cr1 0.0814(9) 0.0700(8) 0.0740(8) 0.0008(7) 0.0187(7) -0.0016(7)
Cr2 0.1015(10) 0.0738(9) 0.0706(8) -0.0005(7) 0.0189(7) 0.0081(8)
Cr3 0.0931(9) 0.0870(10) 0.0756(8) -0.0032(7) 0.0254(7) 0.0207(8)
Cr4 0.0924(10) 0.1103(11) 0.0705(8) -0.0003(8) 0.0234(7) 0.0112(9)
Cr5 0.1136(11) 0.1261(13) 0.0807(9) 0.0235(9) 0.0336(8) 0.0067(10)
Cr6 0.1490(15) 0.0913(11) 0.0850(10) 0.0239(9) -0.0078(10) -0.0192(10)
Cr7 0.1072(11) 0.1061(11) 0.1020(11) 0.0232(9) 0.0222(9) 0.0279(9)
Cr8 0.1034(10) 0.0813(10) 0.0875(9) 0.0073(8) 0.0251(8) 0.0113(8)
Co1 0.0814(9) 0.0700(8) 0.0740(8) 0.0008(7) 0.0187(7) -0.0016(7)
Co2 0.1015(10) 0.0738(9) 0.0706(8) -0.0005(7) 0.0189(7) 0.0081(8)
Co3 0.0931(9) 0.0870(10) 0.0756(8) -0.0032(7) 0.0254(7) 0.0207(8)
Co4 0.0924(10) 0.1103(11) 0.0705(8) -0.0003(8) 0.0234(7) 0.0112(9)
Co5 0.1136(11) 0.1261(13) 0.0807(9) 0.0235(9) 0.0336(8) 0.0067(10)
Co6 0.1490(15) 0.0913(11) 0.0850(10) 0.0239(9) -0.0078(10) -0.0192(10)
Co7 0.1072(11) 0.1061(11) 0.1020(11) 0.0232(9) 0.0222(9) 0.0279(9)
Co8 0.1034(10) 0.0813(10) 0.0875(9) 0.0073(8) 0.0251(8) 0.0113(8)
F1 0.073(3) 0.071(3) 0.071(3) -0.004(2) 0.017(2) 0.000(2)
F2 0.094(3) 0.083(3) 0.076(3) 0.014(2) 0.030(2) 0.019(2)
F3 0.091(3) 0.092(3) 0.073(3) -0.002(2) 0.021(2) 0.013(3)
F4 0.082(3) 0.121(4) 0.075(3) 0.013(3) 0.024(2) 0.004(3)
F5 0.093(3) 0.080(3) 0.066(3) 0.012(2) 0.016(2) -0.008(2)
F6 0.080(3) 0.087(3) 0.074(3) 0.017(2) 0.004(2) 0.003(3)
F7 0.079(3) 0.093(3) 0.082(3) 0.014(3) 0.019(2) 0.007(3)
F8 0.079(3) 0.054(2) 0.076(3) 0.002(2) 0.019(2) -0.003(2)
N1 0.117(6) 0.132(7) 0.119(6) 0.041(5) 0.040(5) 0.004(6)
O1 0.179(6) 0.081(4) 0.069(4) 0.004(3) 0.010(4) 0.026(4)
O2 0.131(5) 0.066(4) 0.080(4) -0.007(3) 0.008(4) -0.013(4)
O3 0.095(4) 0.114(5) 0.134(5) 0.023(4) 0.064(3) 0.022(4)
O4 0.076(3) 0.073(4) 0.105(4) 0.000(3) 0.039(3) 0.001(3)
O5 0.078(4) 0.096(4) 0.117(5) 0.008(4) 0.003(4) -0.009(3)
O6 0.130(5) 0.091(4) 0.101(4) 0.008(4) 0.032(4) -0.019(4)
O7 0.178(6) 0.091(4) 0.102(5) 0.010(4) 0.039(4) 0.048(4)
O8 0.196(6) 0.130(5) 0.141(6) 0.019(5) 0.076(5) 0.090(5)
O9 0.081(4) 0.241(8) 0.096(5) 0.045(5) 0.016(4) 0.032(5)
O10 0.072(4) 0.127(5) 0.167(7) -0.026(5) -0.041(4) 0.023(4)
O11 0.201(7) 0.100(5) 0.095(5) 0.022(4) 0.029(5) 0.051(5)
O12 0.434(14) 0.090(5) 0.076(5) 0.035(4) 0.008(7) -0.026(7)
O13 0.391(14) 0.108(6) 0.087(5) 0.029(5) -0.065(7) 0.026(7)
O14 0.187(7) 0.181(7) 0.074(4) 0.030(5) 0.029(4) 0.039(6)
O15 0.185(6) 0.172(6) 0.116(5) -0.046(4) 0.074(4) -0.109(5)
O16 0.097(4) 0.174(6) 0.168(5) 0.088(5) 0.077(4) 0.036(4)
O17 0.096(5) 0.124(5) 0.092(4) 0.006(4) -0.007(4) -0.005(4)
O18 0.090(4) 0.106(5) 0.106(4) 0.002(4) 0.017(4) -0.001(4)
O19 0.257(8) 0.218(8) 0.089(4) 0.038(5) 0.091(5) 0.095(7)
O20 0.128(5) 0.146(6) 0.075(4) 0.005(4) 0.026(4) 0.025(5)
O21 0.079(4) 0.157(6) 0.090(4) -0.008(4) 0.027(3) 0.017(4)
O22 0.080(4) 0.143(5) 0.103(4) -0.001(4) 0.038(3) 0.026(4)
O23 0.132(5) 0.123(5) 0.096(5) -0.027(4) 0.015(4) 0.019(5)
O24 0.125(5) 0.089(4) 0.090(4) -0.013(3) 0.029(4) 0.033(4)
O25 0.110(4) 0.091(4) 0.084(4) -0.015(3) 0.040(3) 0.003(4)
O26 0.088(4) 0.099(4) 0.092(4) 0.005(3) 0.030(3) -0.016(3)
O27 0.119(4) 0.108(5) 0.107(4) 0.005(4) 0.035(4) 0.043(4)
O28 0.153(5) 0.080(4) 0.072(4) 0.000(3) 0.026(4) 0.022(4)
O29 0.076(4) 0.091(4) 0.102(4) 0.007(4) 0.012(3) 0.014(3)
O30 0.080(4) 0.061(3) 0.106(4) 0.010(3) 0.015(3) -0.001(3)
O31 0.146(5) 0.099(4) 0.065(3) 0.012(3) 0.028(4) -0.002(4)
O32 0.134(5) 0.057(3) 0.078(4) 0.008(3) 0.032(3) -0.008(3)
O33 0.095(4) 0.116(5) 0.117(5) 0.017(4) 0.031(4) -0.001(4)
O34 0.131(6) 0.138(6) 0.147(6) -0.010(5) 0.017(5) 0.010(5)
O35 0.307(10) 0.358(14) 0.151(7) 0.072(8) 0.125(7) 0.177(10)
O36 0.298(12) 0.206(10) 0.165(8) -0.032(8) 0.054(8) -0.052(9)

loop_
_atom_type_symbol
_atom_type_description
_atom_type_scat_dispersion_real
_atom_type_scat_dispersion_imag
_atom_type_scat_source
C C 0.0033 0.0016 'International Tables Vol C Tables 4.2.6.8 and 6.1.1.4'
Cr Cr 0.3209 0.6236 'International Tables Vol C Tables 4.2.6.8 and 6.1.1.4'
F F 0.0171 0.0103 'International Tables Vol C Tables 4.2.6.8 and 6.1.1.4'
N N 0.0061 0.0033 'International Tables Vol C Tables 4.2.6.8 and 6.1.1.4'
O O 0.0106 0.006 'International Tables Vol C Tables 4.2.6.8 and 6.1.1.4'
H H 0 0 'International Tables Vol C Tables 4.2.6.8 and 6.1.1.4'
Co Co 0.3494 0.9721 'International Tables Vol C Tables 4.2.6.8 and 6.1.1.4'

loop_
_geom_angle_atom_site_label_1
_geom_angle_atom_site_label_2
_geom_angle_atom_site_label_3
_geom_angle
O1 C1 O2 127.3(7)
O1 C1 C2 117.9(7)
O2 C1 C2 114.7(6)
C3 C2 C4 110.9(7)
C3 C2 C5 109.9(7)
C4 C2 C5 110.4(7)
C3 C2 C1 109.7(6)
C4 C2 C1 108.5(6)
C5 C2 C1 107.3(7)
C2 C3 H3A 109.5
C2 C3 H3B 109.5
H3A C3 H3B 109.5
C2 C3 H3C 109.5
H3A C3 H3C 109.5
H3B C3 H3C 109.5
C2 C4 H4A 109.5
C2 C4 H4B 109.5
H4A C4 H4B 109.5
C2 C4 H4C 109.5
H4A C4 H4C 109.5
H4B C4 H4C 109.5
C2 C5 H5A 109.5
C2 C5 H5B 109.5
H5A C5 H5B 109.5
C2 C5 H5C 109.5
H5A C5 H5C 109.5
H5B C5 H5C 109.5
O4 C6 O3 126.2(6)
O4 C6 C7 120.7(7)
O3 C6 C7 113.0(7)
C9 C7 C8 111.7(7)
C9 C7 C10 111.2(8)
C8 C7 C10 108.0(7)
C9 C7 C6 109.6(7)
C8 C7 C6 110.2(7)
C10 C7 C6 105.9(6)
C7 C8 H8A 109.5
C7 C8 H8B 109.5
H8A C8 H8B 109.5
C7 C8 H8C 109.5
H8A C8 H8C 109.5
H8B C8 H8C 109.5
C7 C9 H9A 109.5
C7 C9 H9B 109.5
H9A C9 H9B 109.5
C7 C9 H9C 109.5
H9A C9 H9C 109.5
H9B C9 H9C 109.5
C7 C10 H10A 109.5
C7 C10 H10B 109.5
H10A C10 H10B 109.5
C7 C10 H10C 109.5
H10A C10 H10C 109.5
H10B C10 H10C 109.5
O6 C11 O5 126.8(7)
O6 C11 C12 119.8(7)
O5 C11 C12 113.3(7)
C13B C12 C14B 121.3(11)
C13B C12 C15 63.6(10)
C14B C12 C15 137.6(12)
C13B C12 C13 138.4(12)
C14B C12 C13 32.3(9)
C15 C12 C13 112.7(11)
C13B C12 C14 48.7(10)
C14B C12 C14 78.4(10)
C15 C12 C14 110.7(10)
C13 C12 C14 108.1(9)
C13B C12 C11 113.5(10)
C14B C12 C11 105.8(10)
C15 C12 C11 109.2(8)
C13 C12 C11 106.7(8)
C14 C12 C11 109.2(8)
C13B C12 C15B 106.0(11)
C14B C12 C15B 102.0(10)
C15 C12 C15B 45.2(10)
C13 C12 C15B 70.8(9)
C14 C12 C15B 142.4(11)
C11 C12 C15B 106.8(9)
C12 C13 H13A 109.5
C12 C13 H13B 109.5
H13A C13 H13B 109.5
C12 C13 H13C 109.5
H13A C13 H13C 109.5
H13B C13 H13C 109.5
C12 C14 H14A 109.5
C12 C14 H14B 109.5
H14A C14 H14B 109.5
C12 C14 H14C 109.5
H14A C14 H14C 109.5
H14B C14 H14C 109.5
C12 C15 H15A 109.5
C12 C15 H15B 109.5
H15A C15 H15B 109.5
C12 C15 H15C 109.5
H15A C15 H15C 109.5
H15B C15 H15C 109.5
O7 C16 O8 124.0(8)
O7 C16 C17 116.8(8)
O8 C16 C17 119.1(8)
C18 C17 C19 109.6(8)
C18 C17 C20 110.8(9)
C19 C17 C20 111.2(9)
C18 C17 C16 109.5(8)
C19 C17 C16 109.7(8)
C20 C17 C16 106.0(8)
C17 C18 H18A 109.5
C17 C18 H18B 109.5
H18A C18 H18B 109.5
C17 C18 H18C 109.5
H18A C18 H18C 109.5
H18B C18 H18C 109.5
C17 C19 H19A 109.5
C17 C19 H19B 109.5
H19A C19 H19B 109.5
C17 C19 H19C 109.5
H19A C19 H19C 109.5
H19B C19 H19C 109.5
C17 C20 H20A 109.5
C17 C20 H20B 109.5
H20A C20 H20B 109.5
C17 C20 H20C 109.5
H20A C20 H20C 109.5
H20B C20 H20C 109.5
O10 C21 O9 128.6(8)
O10 C21 C22 98.8(8)
O9 C21 C22 132.5(9)
O10 C21 C22B 130.0(8)
O9 C21 C22B 101.3(8)
C22 C21 C22B 32.1(5)
C23 C22 C25 110.2(9)
C23 C22 C24 108.9(10)
C25 C22 C24 110.6(10)
C23 C22 C21 115.7(9)
C25 C22 C21 106.6(8)
C24 C22 C21 104.7(8)
C22 C23 H23A 109.5
C22 C23 H23B 109.5
H23A C23 H23B 109.5
C22 C23 H23C 109.5
H23A C23 H23C 109.5
H23B C23 H23C 109.5
C22 C24 H24A 109.5
C22 C24 H24B 109.5
H24A C24 H24B 109.5
C22 C24 H24C 109.5
H24A C24 H24C 109.5
H24B C24 H24C 109.5
C22 C25 H25A 109.5
C22 C25 H25B 109.5
H25A C25 H25B 109.5
C22 C25 H25C 109.5
H25A C25 H25C 109.5
H25B C25 H25C 109.5
O12 C26 O11 124.8(8)
O12 C26 C27 116.6(8)
O11 C26 C27 118.6(7)
C28B C27 C30B 128.8(13)
C28B C27 C29 146.3(13)
C30B C27 C29 42.6(10)
C28B C27 C30 46.8(10)
C30B C27 C30 143.8(13)
C29 C27 C30 116.1(9)
C28B C27 C28 64.5(10)
C30B C27 C28 70.0(10)
C29 C27 C28 110.9(9)
C30 C27 C28 109.2(8)
C28B C27 C26 107.9(12)
C30B C27 C26 106.2(12)
C29 C27 C26 105.4(8)
C30 C27 C26 108.5(8)
C28 C27 C26 106.2(8)
C28B C27 C29B 104.6(12)
C30B C27 C29B 102.6(11)
C29 C27 C29B 61.3(10)
C30 C27 C29B 58.8(9)
C28 C27 C29B 149.5(11)
C26 C27 C29B 104.3(10)
C27 C28 H28A 109.5
C27 C28 H28B 109.5
H28A C28 H28B 109.5
C27 C28 H28C 109.5
H28A C28 H28C 109.5
H28B C28 H28C 109.5
C27 C29 H29A 109.5
C27 C29 H29B 109.5
H29A C29 H29B 109.5
C27 C29 H29C 109.5
H29A C29 H29C 109.5
H29B C29 H29C 109.5
C27 C30 H30A 109.5
C27 C30 H30B 109.5
H30A C30 H30B 109.5
C27 C30 H30C 109.5
H30A C30 H30C 109.5
H30B C30 H30C 109.5
O13 C31 O14 124.0(8)
O13 C31 C32 116.0(9)
O14 C31 C32 119.7(8)
C33 C32 C35 111.3(9)
C33 C32 C34 107.9(8)
C35 C32 C34 110.6(9)
C33 C32 C31 107.7(7)
C35 C32 C31 108.6(7)
C34 C32 C31 110.7(7)
C32 C33 H33A 109.5
C32 C33 H33B 109.5
H33A C33 H33B 109.5
C32 C33 H33C 109.5
H33A C33 H33C 109.5
H33B C33 H33C 109.5
C32 C34 H34A 109.5
C32 C34 H34B 109.5
H34A C34 H34B 109.5
C32 C34 H34C 109.5
H34A C34 H34C 109.5
H34B C34 H34C 109.5
C32 C35 H35A 109.5
C32 C35 H35B 109.5
H35A C35 H35B 109.5
C32 C35 H35C 109.5
H35A C35 H35C 109.5
H35B C35 H35C 109.5
O15 C36 O16 133.0(9)
O15 C36 C37 111.9(9)
O16 C36 C37 114.9(8)
O15 C36 C37B 139.3(9)
O16 C36 C37B 87.5(7)
C37 C36 C37B 27.4(5)
C40 C37 C38 111.0(10)
C40 C37 C39 111.8(11)
C38 C37 C39 106.7(10)
C40 C37 C36 112.4(10)
C38 C37 C36 109.0(8)
C39 C37 C36 105.6(8)
C37 C38 H38A 109.5
C37 C38 H38B 109.5
H38A C38 H38B 109.5
C37 C38 H38C 109.5
H38A C38 H38C 109.5
H38B C38 H38C 109.5
C37 C39 H39A 109.5
C37 C39 H39B 109.5
H39A C39 H39B 109.5
C37 C39 H39C 109.5
H39A C39 H39C 109.5
H39B C39 H39C 109.5
C37 C40 H40A 109.5
C37 C40 H40B 109.5
H40A C40 H40B 109.5
C37 C40 H40C 109.5
H40A C40 H40C 109.5
H40B C40 H40C 109.5
O17 C41 O18 128.4(7)
O17 C41 C42 114.8(7)
O18 C41 C42 116.7(8)
C45 C42 C43 111.3(8)
C45 C42 C44 110.0(7)
C43 C42 C44 108.6(8)
C45 C42 C41 110.5(7)
C43 C42 C41 110.6(7)
C44 C42 C41 105.6(7)
C42 C43 H43A 109.5
C42 C43 H43B 109.5
H43A C43 H43B 109.5
C42 C43 H43C 109.5
H43A C43 H43C 109.5
H43B C43 H43C 109.5
C42 C44 H44A 109.5
C42 C44 H44B 109.5
H44A C44 H44B 109.5
C42 C44 H44C 109.5
H44A C44 H44C 109.5
H44B C44 H44C 109.5
C42 C45 H45A 109.5
C42 C45 H45B 109.5
H45A C45 H45B 109.5
C42 C45 H45C 109.5
H45A C45 H45C 109.5
H45B C45 H45C 109.5
O19 C46 O20 124.4(8)
O19 C46 C47 116.5(9)
O20 C46 C47 119.1(9)
C49 C47 C48 114.7(9)
C49 C47 C50 109.7(10)
C48 C47 C50 110.1(9)
C49 C47 C46 107.9(8)
C48 C47 C46 106.8(8)
C50 C47 C46 107.4(9)
C47 C48 H48A 109.5
C47 C48 H48B 109.5
H48A C48 H48B 109.5
C47 C48 H48C 109.5
H48A C48 H48C 109.5
H48B C48 H48C 109.5
C47 C49 H49A 109.5
C47 C49 H49B 109.5
H49A C49 H49B 109.5
C47 C49 H49C 109.5
H49A C49 H49C 109.5
H49B C49 H49C 109.5
C47 C50 H50A 109.5
C47 C50 H50B 109.5
H50A C50 H50B 109.5
C47 C50 H50C 109.5
H50A C50 H50C 109.5
H50B C50 H50C 109.5
O21 C51 O22 125.9(7)
O21 C51 C52 117.9(7)
O22 C51 C52 116.1(6)
C55 C52 C54 109.8(7)
C55 C52 C53 111.8(7)
C54 C52 C53 109.1(7)
C55 C52 C51 112.6(7)
C54 C52 C51 105.8(7)
C53 C52 C51 107.6(7)
C52 C53 H53A 109.5
C52 C53 H53B 109.5
H53A C53 H53B 109.5
C52 C53 H53C 109.5
H53A C53 H53C 109.5
H53B C53 H53C 109.5
C52 C54 H54A 109.5
C52 C54 H54B 109.5
H54A C54 H54B 109.5
C52 C54 H54C 109.5
H54A C54 H54C 109.5
H54B C54 H54C 109.5
C52 C55 H55A 109.5
C52 C55 H55B 109.5
H55A C55 H55B 109.5
C52 C55 H55C 109.5
H55A C55 H55C 109.5
H55B C55 H55C 109.5
O23 C56 O24 125.1(7)
O23 C56 C57 117.3(8)
O24 C56 C57 117.6(7)
C59 C57 C58 110.1(8)
C59 C57 C60 110.6(8)
C58 C57 C60 110.9(8)
C59 C57 C56 111.0(7)
C58 C57 C56 105.6(8)
C60 C57 C56 108.6(7)
C57 C58 H58A 109.5
C57 C58 H58B 109.5
H58A C58 H58B 109.5
C57 C58 H58C 109.5
H58A C58 H58C 109.5
H58B C58 H58C 109.5
C57 C59 H59A 109.5
C57 C59 H59B 109.5
H59A C59 H59B 109.5
C57 C59 H59C 109.5
H59A C59 H59C 109.5
H59B C59 H59C 109.5
C57 C60 H60A 109.5
C57 C60 H60B 109.5
H60A C60 H60B 109.5
C57 C60 H60C 109.5
H60A C60 H60C 109.5
H60B C60 H60C 109.5
O25 C61 O26 125.5(7)
O25 C61 C62 120.3(7)
O26 C61 C62 114.2(7)
C64 C62 C65 109.0(8)
C64 C62 C63 111.4(8)
C65 C62 C63 107.8(8)
C64 C62 C61 112.8(7)
C65 C62 C61 108.3(7)
C63 C62 C61 107.4(7)
C62 C63 H63A 109.5
C62 C63 H63B 109.5
H63A C63 H63B 109.5
C62 C63 H63C 109.5
H63A C63 H63C 109.5
H63B C63 H63C 109.5
C62 C64 H64A 109.5
C62 C64 H64B 109.5
H64A C64 H64B 109.5
C62 C64 H64C 109.5
H64A C64 H64C 109.5
H64B C64 H64C 109.5
C62 C65 H65A 109.5
C62 C65 H65B 109.5
H65A C65 H65B 109.5
C62 C65 H65C 109.5
H65A C65 H65C 109.5
H65B C65 H65C 109.5
O28 C66 O27 128.7(7)
O28 C66 C67 118.4(8)
O27 C66 C67 112.8(7)
C68B C67 C69 129.0(12)
C68B C67 C70 49.5(11)
C69 C67 C70 111.2(10)
C68B C67 C68 57.7(11)
C69 C67 C68 111.4(9)
C70 C67 C68 107.1(9)
C68B C67 C69B 120.9(12)
C69 C67 C69B 38.9(9)
C70 C67 C69B 140.6(11)
C68 C67 C69B 76.5(10)
C68B C67 C66 119.5(11)
C69 C67 C66 111.2(9)
C70 C67 C66 106.8(7)
C68 C67 C66 109.0(8)
C69B C67 C66 108.8(9)
C68B C67 C70B 106.0(13)
C69 C67 C70B 57.1(10)
C70 C67 C70B 61.1(10)
C68 C67 C70B 150.3(12)
C69B C67 C70B 95.9(10)
C66 C67 C70B 100.6(10)
C67 C68 H68A 109.5
C67 C68 H68B 109.5
H68A C68 H68B 109.5
C67 C68 H68C 109.5
H68A C68 H68C 109.5
H68B C68 H68C 109.5
C67 C69 H69A 109.5
C67 C69 H69B 109.5
H69A C69 H69B 109.5
C67 C69 H69C 109.5
H69A C69 H69C 109.5
H69B C69 H69C 109.5
C67 C70 H70A 109.5
C67 C70 H70B 109.5
H70A C70 H70B 109.5
C67 C70 H70C 109.5
H70A C70 H70C 109.5
H70B C70 H70C 109.5
O30 C71 O29 127.6(6)
O30 C71 C72 118.1(7)
O29 C71 C72 114.3(7)
C73 C72 C75 113.9(8)
C73 C72 C74 109.4(8)
C75 C72 C74 106.8(8)
C73 C72 C71 110.5(6)
C75 C72 C71 108.9(7)
C74 C72 C71 107.1(6)
C72 C73 H73A 109.5
C72 C73 H73B 109.5
H73A C73 H73B 109.5
C72 C73 H73C 109.5
H73A C73 H73C 109.5
H73B C73 H73C 109.5
C72 C74 H74A 109.5
C72 C74 H74B 109.5
H74A C74 H74B 109.5
C72 C74 H74C 109.5
H74A C74 H74C 109.5
H74B C74 H74C 109.5
C72 C75 H75A 109.5
C72 C75 H75B 109.5
H75A C75 H75B 109.5
C72 C75 H75C 109.5
H75A C75 H75C 109.5
H75B C75 H75C 109.5
O32 C76 O31 124.4(6)
O32 C76 C77 121.3(6)
O31 C76 C77 114.3(7)
C80 C77 C78 110.9(8)
C80 C77 C79 111.0(7)
C78 C77 C79 109.2(8)
C80 C77 C76 108.3(7)
C78 C77 C76 108.7(6)
C79 C77 C76 108.7(6)
C77 C78 H78A 109.5
C77 C78 H78B 109.5
H78A C78 H78B 109.5
C77 C78 H78C 109.5
H78A C78 H78C 109.5
H78B C78 H78C 109.5
C77 C79 H79A 109.5
C77 C79 H79B 109.5
H79A C79 H79B 109.5
C77 C79 H79C 109.5
H79A C79 H79C 109.5
H79B C79 H79C 109.5
C77 C80 H80A 109.5
C77 C80 H80B 109.5
H80A C80 H80B 109.5
C77 C80 H80C 109.5
H80A C80 H80C 109.5
H80B C80 H80C 109.5
O34 C81 O33 115.5(10)
O34 C81 C82 132.0(10)
O33 C81 C82 112.4(9)
C83 C82 C81 123.5(10)
C83 C82 C87 125.1(10)
C81 C82 C87 111.4(10)
C82 C83 C84 113.5(11)
C82 C83 H83 123.3
C84 C83 H83 123.3
C85 C84 C83 122.3(11)
C85 C84 C92 116.8(10)
C83 C84 C92 120.8(10)
C86 C85 C84 121.9(12)
C86 C85 H85 119
C84 C85 H85 119
C87 C86 C85 119.1(11)
C87 C86 C88 122.6(11)
C85 C86 C88 118.3(10)
C86 C87 C82 118.0(12)
C86 C87 H87 121
C82 C87 H87 121
C90 C88 C89B 126.7(15)
C90 C88 C91B 58.9(10)
C89B C88 C91B 112.1(11)
C90 C88 C89 116.4(12)
C89B C88 C89 37.7(10)
C91B C88 C89 143.5(13)
C90 C88 C91 111.4(11)
C89B C88 C91 68.2(11)
C91B C88 C91 55.2(9)
C89 C88 C91 105.5(9)
C90 C88 C90B 43.4(10)
C89B C88 C90B 104.9(12)
C91B C88 C90B 101.3(9)
C89 C88 C90B 77.3(9)
C91 C88 C90B 144.6(11)
C90 C88 C86 112.4(13)
C89B C88 C86 119.5(11)
C91B C88 C86 107.6(12)
C89 C88 C86 107.0(9)
C91 C88 C86 103.0(10)
C90B C88 C86 109.9(9)
C88 C89 H89A 109.5
C88 C89 H89B 109.5
H89A C89 H89B 109.5
C88 C89 H89C 109.5
H89A C89 H89C 109.5
H89B C89 H89C 109.5
C88 C90 H90A 109.5
C88 C90 H90B 109.5
H90A C90 H90B 109.5
C88 C90 H90C 109.5
H90A C90 H90C 109.5
H90B C90 H90C 109.5
C88 C91 H91A 109.5
C88 C91 H91B 109.5
H91A C91 H91B 109.5
C88 C91 H91C 109.5
H91A C91 H91C 109.5
H91B C91 H91C 109.5
C94 C92 C93 112.3(10)
C94 C92 C95 109.4(10)
C93 C92 C95 104.7(9)
C94 C92 C84 108.1(10)
C93 C92 C84 111.4(9)
C95 C92 C84 110.9(9)
C92 C93 H93A 109.5
C92 C93 H93B 109.5
H93A C93 H93B 109.5
C92 C93 H93C 109.5
H93A C93 H93C 109.5
H93B C93 H93C 109.5
C92 C94 H94A 109.5
C92 C94 H94B 109.5
H94A C94 H94B 109.5
C92 C94 H94C 109.5
H94A C94 H94C 109.5
H94B C94 H94C 109.5
C92 C95 H95A 109.5
C92 C95 H95B 109.5
H95A C95 H95B 109.5
C92 C95 H95C 109.5
H95A C95 H95C 109.5
H95B C95 H95C 109.5
C97 C96 O33 109.4(9)
C97 C96 H96A 109.8
O33 C96 H96A 109.8
C97 C96 H96B 109.8
O33 C96 H96B 109.8
H96A C96 H96B 108.2
C96 C97 C98 117.6(11)
C96 C97 H97A 107.9
C98 C97 H97A 107.9
C96 C97 H97B 107.9
C98 C97 H97B 107.9
H97A C97 H97B 107.2
C99 C98 C97 118.2(10)
C99 C98 H98A 107.8
C97 C98 H98A 107.8
C99 C98 H98B 107.8
C97 C98 H98B 107.8
H98A C98 H98B 107.1
C100 C99 C98 123.8(10)
C100 C99 H99A 106.4
C98 C99 H99A 106.4
C100 C99 H99B 106.4
C98 C99 H99B 106.4
H99A C99 H99B 106.4
C99 C100 C101 119.8(10)
C99 C100 H10D 107.4
C101 C100 H10D 107.4
C99 C100 H10E 107.4
C101 C100 H10E 107.4
H10D C100 H10E 106.9
N1 C101 C100 123.0(9)
N1 C101 H10F 106.6
C100 C101 H10F 106.6
N1 C101 H10G 106.6
C100 C101 H10G 106.6
H10F C101 H10G 106.5
C103 C102 N1 119.8(8)
C103 C102 H10H 107.4
N1 C102 H10H 107.4
C103 C102 H10I 107.4
N1 C102 H10I 107.4
H10H C102 H10I 106.9
C104 C103 C102 115.3(10)
C104 C103 H10J 108.4
C102 C103 H10J 108.4
C104 C103 H10K 108.4
C102 C103 H10K 108.4
H10J C103 H10K 107.5
C103 C104 C105 119.0(10)
C103 C104 H10L 107.6
C105 C104 H10L 107.6
C103 C104 H10M 107.6
C105 C104 H10M 107.6
H10L C104 H10M 107
C104 C105 C106 118.2(10)
C104 C105 H10N 107.8
C106 C105 H10N 107.8
C104 C105 H10O 107.8
C106 C105 H10O 107.8
H10N C105 H10O 107.1
C105 C106 C107 118.5(9)
C105 C106 H10P 107.7
C107 C106 H10P 107.7
C105 C106 H10Q 107.7
C107 C106 H10Q 107.7
H10P C106 H10Q 107.1
C106 C107 O35 121.1(9)
C106 C107 H10R 107
O35 C107 H10R 107
C106 C107 H10S 107
O35 C107 H10S 107
H10R C107 H10S 106.8
O35 C108 O36 137.1(14)
O35 C108 C109 111.8(12)
O36 C108 C109 108.3(11)
C110 C109 C114 122.3(11)
C110 C109 C108 116.3(10)
C114 C109 C108 121.4(10)
C109 C110 C111 125.0(11)
C109 C110 H110 117.5
C111 C110 H110 117.5
C112 C111 C110 113.8(12)
C112 C111 C119 107.5(10)
C110 C111 C119 137.5(11)
C112 C111 C319 125.7(11)
C110 C111 C319 119.7(10)
C119 C111 C319 25.9(5)
C111 C112 C113 122.6(12)
C111 C112 H112 118.7
C113 C112 H112 118.7
C112 C113 C114 119.2(12)
C112 C113 C115 129.3(12)
C114 C113 C115 110.4(13)
C109 C114 C113 116.9(12)
C109 C114 H114 121.6
C113 C114 H114 121.6
C317 C115 C118 75.5(14)
C317 C115 C116 122.9(15)
C118 C115 C116 113.7(12)
C317 C115 C117 35.7(13)
C118 C115 C117 111.1(12)
C116 C115 C117 107.7(11)
C317 C115 C316 121.0(14)
C118 C115 C316 85.3(12)
C116 C115 C316 28.6(11)
C117 C115 C316 124.7(12)
C317 C115 C113 129.4(13)
C118 C115 C113 117.6(11)
C116 C115 C113 97.3(12)
C117 C115 C113 108.2(12)
C316 C115 C113 109.0(11)
C317 C115 C318 90.2(13)
C118 C115 C318 155.0(13)
C116 C115 C318 57.3(11)
C117 C115 C318 57.9(11)
C316 C115 C318 84.7(10)
C113 C115 C318 87.3(11)
C115 C116 H11A 109.5
C115 C116 H11B 109.5
H11A C116 H11B 109.5
C115 C116 H11C 109.5
H11A C116 H11C 109.5
H11B C116 H11C 109.5
C115 C117 H11D 109.5
C115 C117 H11E 109.5
H11D C117 H11E 109.5
C115 C117 H11F 109.5
H11D C117 H11F 109.5
H11E C117 H11F 109.5
C115 C118 H11G 109.5
C115 C118 H11H 109.5
H11G C118 H11H 109.5
C115 C118 H11I 109.5
H11G C118 H11I 109.5
H11H C118 H11I 109.5
C122 C119 C121 112.0(12)
C122 C119 C120 112.6(12)
C121 C119 C120 111.2(13)
C122 C119 C111 106.4(13)
C121 C119 C111 113.6(12)
C120 C119 C111 100.5(11)
C119 C120 H12A 109.5
C119 C120 H12B 109.5
H12A C120 H12B 109.5
C119 C120 H12C 109.5
H12A C120 H12C 109.5
H12B C120 H12C 109.5
C119 C121 H12D 109.5
C119 C121 H12E 109.5
H12D C121 H12E 109.5
C119 C121 H12F 109.5
H12D C121 H12F 109.5
H12E C121 H12F 109.5
C119 C122 H12G 109.5
C119 C122 H12H 109.5
H12G C122 H12H 109.5
C119 C122 H12I 109.5
H12G C122 H12I 109.5
H12H C122 H12I 109.5
F8 Cr1 F1 88.83(17)
F8 Cr1 O32 178.5(2)
F1 Cr1 O32 92.6(2)
F8 Cr1 O30 88.2(2)
F1 Cr1 O30 91.4(2)
O32 Cr1 O30 92.1(2)
F8 Cr1 O4 91.9(2)
F1 Cr1 O4 88.6(2)
O32 Cr1 O4 87.8(2)
O30 Cr1 O4 180.0(3)
F8 Cr1 O2 91.5(2)
F1 Cr1 O2 179.7(2)
O32 Cr1 O2 87.1(2)
O30 Cr1 O2 88.7(3)
O4 Cr1 O2 91.3(3)
F2 Cr2 F1 87.47(18)
F2 Cr2 O28 94.6(2)
F1 Cr2 O28 177.6(2)
F2 Cr2 O29 89.6(2)
F1 Cr2 O29 91.8(2)
O28 Cr2 O29 86.9(3)
F2 Cr2 O31 177.6(2)
F1 Cr2 O31 90.2(2)
O28 Cr2 O31 87.7(3)
O29 Cr2 O31 91.2(3)
F2 Cr2 O26 90.5(2)
F1 Cr2 O26 91.2(2)
O28 Cr2 O26 90.0(3)
O29 Cr2 O26 176.9(3)
O31 Cr2 O26 88.8(3)
F3 Cr3 O25 88.9(2)
F3 Cr3 O24 93.0(2)
O25 Cr3 O24 87.9(3)
F3 Cr3 F2 86.09(18)
O25 Cr3 F2 91.9(2)
O24 Cr3 F2 179.1(2)
F3 Cr3 O22 91.3(2)
O25 Cr3 O22 177.9(3)
O24 Cr3 O22 90.1(3)
F2 Cr3 O22 90.1(2)
F3 Cr3 O27 176.0(2)
O25 Cr3 O27 90.5(3)
O24 Cr3 O27 90.9(2)
F2 Cr3 O27 89.9(2)
O22 Cr3 O27 89.5(3)
F3 Cr4 O21 92.5(2)
F3 Cr4 O18 90.9(2)
O21 Cr4 O18 176.5(3)
F3 Cr4 O23 91.0(2)
O21 Cr4 O23 91.1(3)
O18 Cr4 O23 90.0(3)
F3 Cr4 F4 86.45(19)
O21 Cr4 F4 88.6(2)
O18 Cr4 F4 90.4(2)
O23 Cr4 F4 177.4(2)
F3 Cr4 O20 178.0(3)
O21 Cr4 O20 86.6(3)
O18 Cr4 O20 90.0(3)
O23 Cr4 O20 90.8(3)
F4 Cr4 O20 91.8(2)
O17 Cr5 F4 92.7(2)
O17 Cr5 O19 92.6(4)
F4 Cr5 O19 92.1(3)
O17 Cr5 F5 90.1(2)
F4 Cr5 F5 87.40(19)
O19 Cr5 F5 177.3(3)
O17 Cr5 O14 87.2(3)
F4 Cr5 O14 178.9(3)
O19 Cr5 O14 86.8(3)
F5 Cr5 O14 93.7(3)
O17 Cr5 O16 176.3(3)
F4 Cr5 O16 90.9(2)
O19 Cr5 O16 88.2(4)
F5 Cr5 O16 89.2(3)
O14 Cr5 O16 89.2(3)
F5 Cr6 O15 92.1(3)
F5 Cr6 O13 92.1(3)
O15 Cr6 O13 90.7(4)
F5 Cr6 F6 91.33(18)
O15 Cr6 F6 89.0(3)
O13 Cr6 F6 176.6(3)
F5 Cr6 O12 178.5(3)
O15 Cr6 O12 87.1(4)
O13 Cr6 O12 86.7(3)
F6 Cr6 O12 89.9(3)
F5 Cr6 O10 90.3(2)
O15 Cr6 O10 177.6(3)
O13 Cr6 O10 89.9(4)
F6 Cr6 O10 90.3(3)
O12 Cr6 O10 90.6(4)
F7 Cr7 F6 88.34(19)
F7 Cr7 O6 92.5(2)
F6 Cr7 O6 89.4(2)
F7 Cr7 O8 90.5(3)
F6 Cr7 O8 177.7(3)
O6 Cr7 O8 92.6(3)
F7 Cr7 O11 178.7(3)
F6 Cr7 O11 93.0(2)
O6 Cr7 O11 87.4(3)
O8 Cr7 O11 88.2(3)
F7 Cr7 O9 89.3(3)
F6 Cr7 O9 91.9(3)
O6 Cr7 O9 177.8(3)
O8 Cr7 O9 86.2(3)
O11 Cr7 O9 90.8(3)
O7 Cr8 F7 91.1(2)
O7 Cr8 F8 178.4(3)
F7 Cr8 F8 88.93(18)
O7 Cr8 O3 87.1(3)
F7 Cr8 O3 89.1(2)
F8 Cr8 O3 91.3(2)
O7 Cr8 O5 91.9(3)
F7 Cr8 O5 92.1(2)
F8 Cr8 O5 89.7(2)
O3 Cr8 O5 178.5(3)
O7 Cr8 O1 87.7(3)
F7 Cr8 O1 178.5(2)
F8 Cr8 O1 92.4(2)
O3 Cr8 O1 91.6(3)
O5 Cr8 O1 87.1(3)
Cr1 F1 Cr2 122.8(2)
Cr2 F2 Cr3 120.3(2)
Cr4 F3 Cr3 121.4(2)
Cr5 F4 Cr4 122.2(2)
Cr6 F5 Cr5 122.8(2)
Cr6 F6 Cr7 122.6(2)
Cr7 F7 Cr8 123.9(2)
Cr1 F8 Cr8 124.3(2)
C101 N1 C102 121.7(8)
C101 N1 H1A 106.9
C102 N1 H1A 106.9
C101 N1 H1B 106.9
C102 N1 H1B 106.9
H1A N1 H1B 106.7
C1 O1 Cr8 132.7(5)
C1 O2 Cr1 134.7(5)
C6 O3 Cr8 133.6(5)
C6 O4 Cr1 134.8(5)
C11 O5 Cr8 130.9(5)
C11 O6 Cr7 135.3(6)
C16 O7 Cr8 137.6(6)
C16 O8 Cr7 133.6(6)
C21 O9 Cr7 132.4(6)
C21 O10 Cr6 135.1(6)
C26 O11 Cr7 134.9(6)
C26 O12 Cr6 137.6(7)
C31 O13 Cr6 139.2(7)
C31 O14 Cr5 134.0(6)
C36 O15 Cr6 134.4(7)
C36 O16 Cr5 126.8(5)
C41 O17 Cr5 134.4(5)
C41 O18 Cr4 128.9(6)
C46 O19 Cr5 135.1(7)
C46 O20 Cr4 134.2(6)
C51 O21 Cr4 137.3(6)
C51 O22 Cr3 125.8(5)
C56 O23 Cr4 129.3(6)
C56 O24 Cr3 134.5(5)
C61 O25 Cr3 137.1(5)
C61 O26 Cr2 125.1(5)
C66 O27 Cr3 126.1(5)
C66 O28 Cr2 131.3(6)
C71 O29 Cr2 133.4(5)
C71 O30 Cr1 129.7(5)
C76 O31 Cr2 130.8(5)
C76 O32 Cr1 137.6(5)
C81 O33 C96 121.2(8)
C108 O35 C107 103.8(12)
C12 C13B H13D 109.5
C12 C13B H13E 109.5
H13D C13B H13E 109.5
C12 C13B H13F 109.5
H13D C13B H13F 109.5
H13E C13B H13F 109.5
C12 C14B H14D 109.5
C12 C14B H14E 109.5
H14D C14B H14E 109.5
C12 C14B H14F 109.5
H14D C14B H14F 109.5
H14E C14B H14F 109.5
C12 C15B H15D 109.5
C12 C15B H15E 109.5
H15D C15B H15E 109.5
C12 C15B H15F 109.5
H15D C15B H15F 109.5
H15E C15B H15F 109.5
C24B C22B C23B 112.8(12)
C24B C22B C25B 109.7(12)
C23B C22B C25B 112.7(11)
C24B C22B C21 118.7(11)
C23B C22B C21 99.8(12)
C25B C22B C21 102.4(12)
C22B C23B H23D 109.5
C22B C23B H23E 109.5
H23D C23B H23E 109.5
C22B C23B H23F 109.5
H23D C23B H23F 109.5
H23E C23B H23F 109.5
C22B C24B H24D 109.5
C22B C24B H24E 109.5
H24D C24B H24E 109.5
C22B C24B H24F 109.5
H24D C24B H24F 109.5
H24E C24B H24F 109.5
C22B C25B H25D 109.5
C22B C25B H25E 109.5
H25D C25B H25E 109.5
C22B C25B H25F 109.5
H25D C25B H25F 109.5
H25E C25B H25F 109.5
C27 C28B H28D 109.5
C27 C28B H28E 109.5
H28D C28B H28E 109.5
C27 C28B H28F 109.5
H28D C28B H28F 109.5
H28E C28B H28F 109.5
C27 C29B H29D 109.5
C27 C29B H29E 109.5
H29D C29B H29E 109.5
C27 C29B H29F 109.5
H29D C29B H29F 109.5
H29E C29B H29F 109.5
C27 C30B H30D 109.5
C27 C30B H30E 109.5
H30D C30B H30E 109.5
C27 C30B H30F 109.5
H30D C30B H30F 109.5
H30E C30B H30F 109.5
C40B C37B C38B 115.0(13)
C40B C37B C39B 110.0(12)
C38B C37B C39B 105.1(11)
C40B C37B C36 130.5(12)
C38B C37B C36 98.9(10)
C39B C37B C36 93.4(12)
C37B C38B H38D 109.5
C37B C38B H38E 109.5
H38D C38B H38E 109.5
C37B C38B H38F 109.5
H38D C38B H38F 109.5
H38E C38B H38F 109.5
C37B C39B H39D 109.5
C37B C39B H39E 109.5
H39D C39B H39E 109.5
C37B C39B H39F 109.5
H39D C39B H39F 109.5
H39E C39B H39F 109.5
C37B C40B H40D 109.5
C37B C40B H40E 109.5
H40D C40B H40E 109.5
C37B C40B H40F 109.5
H40D C40B H40F 109.5
H40E C40B H40F 109.5
C67 C68B H68D 109.5
C67 C68B H68E 109.5
H68D C68B H68E 109.5
C67 C68B H68F 109.5
H68D C68B H68F 109.5
H68E C68B H68F 109.5
C67 C69B H69D 109.5
C67 C69B H69E 109.5
H69D C69B H69E 109.5
C67 C69B H69F 109.5
H69D C69B H69F 109.5
H69E C69B H69F 109.5
C67 C70B H70D 109.5
C67 C70B H70E 109.5
H70D C70B H70E 109.5
C67 C70B H70F 109.5
H70D C70B H70F 109.5
H70E C70B H70F 109.5
C88 C89B H89D 109.5
C88 C89B H89E 109.5
H89D C89B H89E 109.5
C88 C89B H89F 109.5
H89D C89B H89F 109.5
H89E C89B H89F 109.5
C88 C90B H90D 109.5
C88 C90B H90E 109.5
H90D C90B H90E 109.5
C88 C90B H90F 109.5
H90D C90B H90F 109.5
H90E C90B H90F 109.5
C88 C91B H91D 109.5
C88 C91B H91E 109.5
H91D C91B H91E 109.5
C88 C91B H91F 109.5
H91D C91B H91F 109.5
H91E C91B H91F 109.5
C115 C316 H31A 109.5
C115 C316 H31B 109.4
H31A C316 H31B 109.5
C115 C316 H31C 109.5
H31A C316 H31C 109.5
H31B C316 H31C 109.5
C115 C317 H31D 109.5
C115 C317 H31E 109.5
H31D C317 H31E 109.5
C115 C317 H31F 109.4
H31D C317 H31F 109.5
H31E C317 H31F 109.5
C115 C318 H31G 109.5
C115 C318 H31H 109.5
H31G C318 H31H 109.5
C115 C318 H31I 109.5
H31G C318 H31I 109.5
H31H C318 H31I 109.5
C322 C319 C321 107.7(11)
C322 C319 C320 110.2(11)
C321 C319 C320 107.1(10)
C322 C319 C111 105.6(11)
C321 C319 C111 117.6(12)
C320 C319 C111 108.7(10)
C319 C320 H32A 109.5
C319 C320 H32B 109.5
H32A C320 H32B 109.5
C319 C320 H32C 109.5
H32A C320 H32C 109.5
H32B C320 H32C 109.5
C319 C321 H32D 109.5
C319 C321 H32E 109.5
H32D C321 H32E 109.5
C319 C321 H32F 109.5
H32D C321 H32F 109.5
H32E C321 H32F 109.5
C319 C322 H32G 109.5
C319 C322 H32H 109.5
H32G C322 H32H 109.5
C319 C322 H32I 109.5
H32G C322 H32I 109.5
H32H C322 H32I 109.5

loop_
_geom_bond_atom_site_label_1
_geom_bond_atom_site_label_2
_geom_bond_distance
C1 O1 1.218(9)
C1 O2 1.261(9)
C1 C2 1.542(8)
C2 C3 1.518(8)
C2 C4 1.520(9)
C2 C5 1.521(9)
C3 H3A 0.98
C3 H3B 0.98
C3 H3C 0.98
C4 H4A 0.98
C4 H4B 0.98
C4 H4C 0.98
C5 H5A 0.98
C5 H5B 0.98
C5 H5C 0.98
C6 O4 1.226(9)
C6 O3 1.281(10)
C6 C7 1.547(8)
C7 C9 1.505(9)
C7 C8 1.518(9)
C7 C10 1.520(9)
C8 H8A 0.98
C8 H8B 0.98
C8 H8C 0.98
C9 H9A 0.98
C9 H9B 0.98
C9 H9C 0.98
C10 H10A 0.98
C10 H10B 0.98
C10 H10C 0.98
C11 O6 1.251(9)
C11 O5 1.268(10)
C11 C12 1.551(9)
C12 C13B 1.408(18)
C12 C14B 1.487(17)
C12 C15 1.504(10)
C12 C13 1.521(10)
C12 C14 1.523(10)
C12 C15B 1.686(18)
C13 H13A 0.98
C13 H13B 0.98
C13 H13C 0.98
C14 H14A 0.98
C14 H14B 0.98
C14 H14C 0.98
C15 H15A 0.98
C15 H15B 0.98
C15 H15C 0.98
C16 O7 1.214(10)
C16 O8 1.263(11)
C16 C17 1.544(9)
C17 C18 1.498(10)
C17 C19 1.511(10)
C17 C20 1.511(10)
C18 H18A 0.98
C18 H18B 0.98
C18 H18C 0.98
C19 H19A 0.98
C19 H19B 0.98
C19 H19C 0.98
C20 H20A 0.98
C20 H20B 0.98
C20 H20C 0.98
C21 O10 1.159(12)
C21 O9 1.204(11)
C21 C22 1.562(10)
C21 C22B 1.645(17)
C22 C23 1.514(10)
C22 C25 1.514(10)
C22 C24 1.523(11)
C23 H23A 0.98
C23 H23B 0.98
C23 H23C 0.98
C24 H24A 0.98
C24 H24B 0.98
C24 H24C 0.98
C25 H25A 0.98
C25 H25B 0.98
C25 H25C 0.98
C26 O12 1.180(11)
C26 O11 1.193(10)
C26 C27 1.570(9)
C27 C28B 1.367(16)
C27 C30B 1.434(19)
C27 C29 1.492(10)
C27 C30 1.505(10)
C27 C28 1.534(9)
C27 C29B 1.72(2)
C28 H28A 0.98
C28 H28B 0.98
C28 H28C 0.98
C29 H29A 0.98
C29 H29B 0.98
C29 H29C 0.98
C30 H30A 0.98
C30 H30B 0.98
C30 H30C 0.98
C31 O13 1.189(11)
C31 O14 1.218(12)
C31 C32 1.557(9)
C32 C33 1.507(10)
C32 C35 1.507(10)
C32 C34 1.511(10)
C33 H33A 0.98
C33 H33B 0.98
C33 H33C 0.98
C34 H34A 0.98
C34 H34B 0.98
C34 H34C 0.98
C35 H35A 0.98
C35 H35B 0.98
C35 H35C 0.98
C36 O15 1.103(11)
C36 O16 1.304(11)
C36 C37 1.574(10)
C36 C37B 1.753(16)
C37 C40 1.494(11)
C37 C38 1.529(11)
C37 C39 1.542(10)
C38 H38A 0.98
C38 H38B 0.98
C38 H38C 0.98
C39 H39A 0.98
C39 H39B 0.98
C39 H39C 0.98
C40 H40A 0.98
C40 H40B 0.98
C40 H40C 0.98
C41 O17 1.278(11)
C41 O18 1.285(10)
C41 C42 1.552(9)
C42 C45 1.508(9)
C42 C43 1.513(9)
C42 C44 1.525(9)
C43 H43A 0.98
C43 H43B 0.98
C43 H43C 0.98
C44 H44A 0.98
C44 H44B 0.98
C44 H44C 0.98
C45 H45A 0.98
C45 H45B 0.98
C45 H45C 0.98
C46 O19 1.206(13)
C46 O20 1.254(11)
C46 C47 1.577(10)
C47 C49 1.484(10)
C47 C48 1.501(10)
C47 C50 1.523(11)
C48 H48A 0.98
C48 H48B 0.98
C48 H48C 0.98
C49 H49A 0.98
C49 H49B 0.98
C49 H49C 0.98
C50 H50A 0.98
C50 H50B 0.98
C50 H50C 0.98
C51 O21 1.247(9)
C51 O22 1.305(10)
C51 C52 1.555(9)
C52 C55 1.512(9)
C52 C54 1.521(9)
C52 C53 1.522(9)
C53 H53A 0.98
C53 H53B 0.98
C53 H53C 0.98
C54 H54A 0.98
C54 H54B 0.98
C54 H54C 0.98
C55 H55A 0.98
C55 H55B 0.98
C55 H55C 0.98
C56 O23 1.234(10)
C56 O24 1.271(10)
C56 C57 1.561(9)
C57 C59 1.498(9)
C57 C58 1.503(10)
C57 C60 1.509(9)
C58 H58A 0.98
C58 H58B 0.98
C58 H58C 0.98
C59 H59A 0.98
C59 H59B 0.98
C59 H59C 0.98
C60 H60A 0.98
C60 H60B 0.98
C60 H60C 0.98
C61 O25 1.209(9)
C61 O26 1.300(9)
C61 C62 1.531(9)
C62 C64 1.497(9)
C62 C65 1.511(9)
C62 C63 1.517(9)
C63 H63A 0.98
C63 H63B 0.98
C63 H63C 0.98
C64 H64A 0.98
C64 H64B 0.98
C64 H64C 0.98
C65 H65A 0.98
C65 H65B 0.98
C65 H65C 0.98
C66 O28 1.231(10)
C66 O27 1.265(10)
C66 C67 1.555(9)
C67 C68B 1.30(2)
C67 C69 1.500(9)
C67 C70 1.517(10)
C67 C68 1.529(10)
C67 C69B 1.541(17)
C67 C70B 1.76(2)
C68 H68A 0.98
C68 H68B 0.98
C68 H68C 0.98
C69 H69A 0.98
C69 H69B 0.98
C69 H69C 0.98
C70 H70A 0.98
C70 H70B 0.98
C70 H70C 0.98
C71 O30 1.254(9)
C71 O29 1.278(9)
C71 C72 1.535(8)
C72 C73 1.504(9)
C72 C75 1.511(9)
C72 C74 1.533(9)
C73 H73A 0.98
C73 H73B 0.98
C73 H73C 0.98
C74 H74A 0.98
C74 H74B 0.98
C74 H74C 0.98
C75 H75A 0.98
C75 H75B 0.98
C75 H75C 0.98
C76 O32 1.217(9)
C76 O31 1.269(9)
C76 C77 1.547(8)
C77 C80 1.497(9)
C77 C78 1.509(9)
C77 C79 1.512(9)
C78 H78A 0.98
C78 H78B 0.98
C78 H78C 0.98
C79 H79A 0.98
C79 H79B 0.98
C79 H79C 0.98
C80 H80A 0.98
C80 H80B 0.98
C80 H80C 0.98
C81 O34 1.239(12)
C81 O33 1.390(11)
C81 C82 1.425(14)
C82 C83 1.386(14)
C82 C87 1.432(14)
C83 C84 1.392(14)
C83 H83 0.95
C84 C85 1.389(15)
C84 C92 1.559(15)
C85 C86 1.375(17)
C85 H85 0.95
C86 C87 1.345(15)
C86 C88 1.572(14)
C87 H87 0.95
C88 C90 1.489(11)
C88 C89B 1.508(12)
C88 C91B 1.525(11)
C88 C89 1.526(11)
C88 C91 1.528(10)
C88 C90B 1.556(11)
C89 H89A 0.98
C89 H89B 0.98
C89 H89C 0.98
C90 H90A 0.98
C90 H90B 0.98
C90 H90C 0.98
C91 H91A 0.98
C91 H91B 0.98
C91 H91C 0.98
C92 C94 1.498(10)
C92 C93 1.528(11)
C92 C95 1.539(10)
C93 H93A 0.98
C93 H93B 0.98
C93 H93C 0.98
C94 H94A 0.98
C94 H94B 0.98
C94 H94C 0.98
C95 H95A 0.98
C95 H95B 0.98
C95 H95C 0.98
C96 C97 1.493(14)
C96 O33 1.525(11)
C96 H96A 0.99
C96 H96B 0.99
C97 C98 1.495(15)
C97 H97A 0.99
C97 H97B 0.99
C98 C99 1.489(13)
C98 H98A 0.99
C98 H98B 0.99
C99 C100 1.390(13)
C99 H99A 0.99
C99 H99B 0.99
C100 C101 1.427(12)
C100 H10D 0.99
C100 H10E 0.99
C101 N1 1.400(11)
C101 H10F 0.99
C101 H10G 0.99
C102 C103 1.469(13)
C102 N1 1.482(11)
C102 H10H 0.99
C102 H10I 0.99
C103 C104 1.461(13)
C103 H10J 0.99
C103 H10K 0.99
C104 C105 1.472(13)
C104 H10L 0.99
C104 H10M 0.99
C105 C106 1.520(14)
C105 H10N 0.99
C105 H10O 0.99
C106 C107 1.538(13)
C106 H10P 0.99
C106 H10Q 0.99
C107 O35 1.616(14)
C107 H10R 0.99
C107 H10S 0.99
C108 O35 1.094(17)
C108 O36 1.307(15)
C108 C109 1.620(15)
C109 C110 1.310(14)
C109 C114 1.314(15)
C110 C111 1.396(14)
C110 H110 0.95
C111 C112 1.352(18)
C111 C119 1.581(16)
C111 C319 1.609(16)
C112 C113 1.39(2)
C112 H112 0.95
C113 C114 1.426(16)
C113 C115 1.584(18)
C114 H114 0.95
C115 C317 1.35(2)
C115 C118 1.514(12)
C115 C116 1.510(10)
C115 C117 1.530(12)
C115 C316 1.568(18)
C115 C318 2.05(3)
C116 H11A 0.98
C116 H11B 0.98
C116 H11C 0.98
C117 H11D 0.98
C117 H11E 0.98
C117 H11F 0.98
C118 H11G 0.98
C118 H11H 0.98
C118 H11I 0.98
C119 C122 1.503(12)
C119 C121 1.507(11)
C119 C120 1.509(12)
C120 H12A 0.98
C120 H12B 0.98
C120 H12C 0.98
C121 H12D 0.98
C121 H12E 0.98
C121 H12F 0.98
C122 H12G 0.98
C122 H12H 0.98
C122 H12I 0.98
Cr1 F8 1.901(4)
Cr1 F1 1.918(4)
Cr1 O32 1.924(5)
Cr1 O30 1.927(6)
Cr1 O4 1.935(5)
Cr1 O2 1.943(6)
Cr2 F2 1.940(4)
Cr2 F1 1.946(4)
Cr2 O28 1.955(6)
Cr2 O29 1.961(6)
Cr2 O31 1.967(6)
Cr2 O26 1.982(6)
Cr3 F3 1.966(4)
Cr3 O25 1.972(6)
Cr3 O24 1.977(6)
Cr3 F2 1.978(4)
Cr3 O22 1.984(6)
Cr3 O27 1.992(6)
Cr4 F3 1.932(4)
Cr4 O21 1.947(6)
Cr4 O18 1.962(6)
Cr4 O23 1.979(7)
Cr4 F4 1.989(5)
Cr4 O20 1.991(6)
Cr5 O17 1.922(7)
Cr5 F4 1.924(5)
Cr5 O19 1.933(8)
Cr5 F5 1.944(5)
Cr5 O14 1.962(7)
Cr5 O16 2.038(7)
Cr6 F5 1.903(4)
Cr6 O15 1.911(8)
Cr6 O13 1.916(7)
Cr6 F6 1.921(4)
Cr6 O12 1.972(7)
Cr6 O10 2.006(7)
Cr7 F7 1.905(5)
Cr7 F6 1.923(5)
Cr7 O6 1.934(6)
Cr7 O8 1.940(7)
Cr7 O11 1.954(7)
Cr7 O9 1.966(7)
Cr8 O7 1.920(6)
Cr8 F7 1.925(4)
Cr8 F8 1.934(4)
Cr8 O3 1.945(6)
Cr8 O5 1.955(6)
Cr8 O1 1.957(6)
N1 H1A 0.92
N1 H1B 0.92
C13B H13D 0.98
C13B H13E 0.98
C13B H13F 0.98
C14B H14D 0.98
C14B H14E 0.98
C14B H14F 0.98
C15B H15D 0.98
C15B H15E 0.98
C15B H15F 0.98
C22B C24B 1.505(12)
C22B C23B 1.507(12)
C22B C25B 1.513(11)
C23B H23D 0.98
C23B H23E 0.98
C23B H23F 0.98
C24B H24D 0.98
C24B H24E 0.98
C24B H24F 0.98
C25B H25D 0.98
C25B H25E 0.98
C25B H25F 0.98
C28B H28D 0.98
C28B H28E 0.98
C28B H28F 0.98
C29B H29D 0.98
C29B H29E 0.98
C29B H29F 0.98
C30B H30D 0.98
C30B H30E 0.98
C30B H30F 0.98
C37B C40B 1.499(12)
C37B C38B 1.517(12)
C37B C39B 1.532(12)
C38B H38D 0.98
C38B H38E 0.98
C38B H38F 0.98
C39B H39D 0.98
C39B H39E 0.98
C39B H39F 0.98
C40B H40D 0.98
C40B H40E 0.98
C40B H40F 0.98
C68B H68D 0.98
C68B H68E 0.98
C68B H68F 0.98
C69B H69D 0.98
C69B H69E 0.98
C69B H69F 0.98
C70B H70D 0.98
C70B H70E 0.98
C70B H70F 0.98
C89B H89D 0.98
C89B H89E 0.98
C89B H89F 0.98
C90B H90D 0.98
C90B H90E 0.98
C90B H90F 0.98
C91B H91D 0.98
C91B H91E 0.98
C91B H91F 0.98
C316 H31A 0.98
C316 H31B 0.98
C316 H31C 0.98
C317 H31D 0.98
C317 H31E 0.98
C317 H31F 0.98
C318 H31G 0.98
C318 H31H 0.98
C318 H31I 0.98
C319 C322 1.518(12)
C319 C321 1.525(11)
C319 C320 1.526(11)
C320 H32A 0.98
C320 H32B 0.98
C320 H32C 0.98
C321 H32D 0.98
C321 H32E 0.98
C321 H32F 0.98
C322 H32G 0.98
C322 H32H 0.98
C322 H32I 0.98
